data_1569060
loop_
_publ_author_name
'Hsueh, Fang-Che'
'Rajeshkumar, Thayalan'
'Maron, Laurent'
'Scopelliti, Rosario'
'Sienkiewicz, Andrzej'
'Mazzanti, Marinella'

_publ_section_title
;
 Isolation and redox reactivity of cerium complexes in four redox states.
;
_journal_issue 22
_journal_name_full 'Chemical science'
_journal_page_first 6011
_journal_page_last 6021
_journal_paper_doi 10.1039/d3sc01478a
_journal_volume 14
_journal_year 2023
_chemical_formula_moiety 'C48 H72 O9 Si3'
_chemical_formula_sum 'C48 H72 O9 Si3'
_chemical_formula_weight 877.32
_space_group_crystal_system triclinic
_space_group_IT_number 2
_space_group_name_Hall '-P 1'
_space_group_name_H-M_alt 'P -1'
_atom_sites_solution_hydrogens geom
_atom_sites_solution_primary dual
_atom_sites_solution_secondary difmap
_audit_creation_date 2022-09-09
_audit_creation_method
;
Olex2 1.5
(compiled 2022.04.07 svn.rca3783a0 for OlexSys, GUI svn.r6498)
;
_audit_update_record
;
2023-02-01 deposited with the CCDC.	2023-05-05 downloaded from the CCDC.
;
_cell_angle_alpha 67.818(6)
_cell_angle_beta 89.464(5)
_cell_angle_gamma 89.905(6)
_cell_formula_units_Z 4
_cell_length_a 13.5317(9)
_cell_length_b 19.7750(16)
_cell_length_c 20.4919(12)
_cell_measurement_reflns_used 2978
_cell_measurement_temperature 140.00(10)
_cell_measurement_theta_max 72.3140
_cell_measurement_theta_min 3.9290
_cell_volume 5077.4(6)
_computing_cell_refinement 'CrysAlisPro 1.171.42.51a (Rigaku OD, 2022)'
_computing_data_collection 'CrysAlisPro 1.171.42.51a (Rigaku OD, 2022)'
_computing_data_reduction 'CrysAlisPro 1.171.42.51a (Rigaku OD, 2022)'
_computing_molecular_graphics 'Olex2 1.5 (Dolomanov et al., 2009)'
_computing_publication_material 'Olex2 1.5 (Dolomanov et al., 2009)'
_computing_structure_refinement 'SHELXL 2018/3 (Sheldrick, 2015)'
_computing_structure_solution 'SHELXT  (Sheldrick, 2015)'
_diffrn_ambient_environment N~2~
_diffrn_ambient_temperature 140.00(10)
_diffrn_detector 'CCD plate'
_diffrn_detector_area_resol_mean 5.2817
_diffrn_detector_type AtlasS2
_diffrn_measured_fraction_theta_full 0.998
_diffrn_measured_fraction_theta_max 0.998
_diffrn_measurement_details
;
List of Runs (angles in degrees, time in seconds):

  # Type    Start    End  Width  t~exp~   \w     \q     \k     \f   Frames
#--------------------------------------------------------------------------
  1  \w    -67.00 -23.00   1.00   10.00    --  -40.91  77.00 120.00   44
  2  \w    -65.00  31.00   1.00   10.00    --  -40.91  38.00 -60.00   96
  3  \w   -103.00 -16.00   1.00   10.00    --  -40.91 -57.00   0.00   87
  4  \w    -86.00 -51.00   1.00   10.00    --  -40.91 125.00-150.00   35
  5  \w   -108.00 -17.00   1.00   10.00    --  -40.91 -38.00 120.00   91
  6  \w    -33.00  -5.00   1.00   10.00    --   40.91 -38.00-150.00   28
  7  \w     30.00 109.00   1.00   40.00    --  105.15-111.00  60.00   79
  8  \w     76.00 100.00   1.00   40.00    --  105.15-111.00-120.00   24
  9  \w     78.00 171.00   1.00   40.00    --  105.15  30.00-150.00   93
 10  \w    108.00 173.00   1.00   40.00    --  105.15 111.00-150.00   65
 11  \w     31.00 130.00   1.00   40.00    --  105.15 -30.00-120.00   99
 12  \w    149.00 177.00   1.00   40.00    --  105.15  30.00 -60.00   28
 13  \w     49.00  74.00   1.00   40.00    --  105.15 -45.00   0.00   25
 14  \w     33.00 128.00   1.00   40.00    --  105.15 -61.00 120.00   95
 15  \w     84.00 109.00   1.00   40.00    --  105.15-111.00 -30.00   25
 16  \w     79.00 178.00   1.00   40.00    --  105.15  45.00 -90.00   99
 17  \w     34.00 103.00   1.00   40.00    --  105.15 -94.00 120.00   69
 18  \w     51.00 134.00   1.00   40.00    --  105.15 -77.00-120.00   83
;
_diffrn_measurement_device 'four-circle diffractometer'
_diffrn_measurement_device_type 'SuperNova, Dual, Cu at home/near, AtlasS2'
_diffrn_measurement_method '\w scans'
_diffrn_orient_matrix_type 'CrysAlisPro convention (1999,Acta A55,543-557)'
_diffrn_orient_matrix_UB_11 0.1131049000
_diffrn_orient_matrix_UB_12 -0.0086565000
_diffrn_orient_matrix_UB_13 -0.0009901000
_diffrn_orient_matrix_UB_21 0.0126251000
_diffrn_orient_matrix_UB_22 0.0658468000
_diffrn_orient_matrix_UB_23 0.0219984000
_diffrn_orient_matrix_UB_31 -0.0032364000
_diffrn_orient_matrix_UB_32 -0.0516470000
_diffrn_orient_matrix_UB_33 0.0781485000
_diffrn_radiation_monochromator mirror
_diffrn_radiation_probe x-ray
_diffrn_radiation_type 'Cu K\a'
_diffrn_radiation_wavelength 1.54184
_diffrn_reflns_av_R_equivalents 0.1103
_diffrn_reflns_av_unetI/netI 0.1909
_diffrn_reflns_Laue_measured_fraction_full 0.998
_diffrn_reflns_Laue_measured_fraction_max 0.998
_diffrn_reflns_limit_h_max 16
_diffrn_reflns_limit_h_min -14
_diffrn_reflns_limit_k_max 23
_diffrn_reflns_limit_k_min -23
_diffrn_reflns_limit_l_max 24
_diffrn_reflns_limit_l_min -17
_diffrn_reflns_number 33428
_diffrn_reflns_point_group_measured_fraction_full 0.998
_diffrn_reflns_point_group_measured_fraction_max 0.998
_diffrn_reflns_theta_full 66.593
_diffrn_reflns_theta_max 66.593
_diffrn_reflns_theta_min 3.266
_diffrn_source 'micro-focus sealed X-ray tube'
_diffrn_source_type 'SuperNova (Cu) X-ray Source'
_exptl_absorpt_coefficient_mu 1.261
_exptl_absorpt_correction_T_max 0.969
_exptl_absorpt_correction_T_min 0.904
_exptl_absorpt_correction_type analytical
_exptl_absorpt_process_details
;
CrysAlisPro 1.171.42.51a (Rigaku Oxford Diffraction, 2022)
Analytical numeric absorption correction using a multifaceted crystal
model based on expressions derived by R.C. Clark & J.S. Reid.
(Clark, R. C. & Reid, J. S. (1995). Acta Cryst. A51, 887-897)
Empirical absorption correction using spherical harmonics,
implemented in SCALE3 ABSPACK scaling algorithm.
;
_exptl_crystal_colour 'clear pale colourless'
_exptl_crystal_density_diffrn 1.148
_exptl_crystal_description prism
_exptl_crystal_F_000 1896
_exptl_crystal_size_max 0.112
_exptl_crystal_size_mid 0.066
_exptl_crystal_size_min 0.028
_refine_diff_density_max 0.254
_refine_diff_density_min -0.364
_refine_diff_density_rms 0.057
_refine_ls_extinction_coef 0.000119(8)
_refine_ls_extinction_expression Fc^*^=kFc[1+0.001xFc^2^\l^3^/sin(2\q)]^-1/4^
_refine_ls_extinction_method 'SHELXL-2018/3 (Sheldrick 2018)'
_refine_ls_goodness_of_fit_ref 0.854
_refine_ls_hydrogen_treatment constr
_refine_ls_matrix_type full
_refine_ls_number_parameters 1155
_refine_ls_number_reflns 17891
_refine_ls_number_restraints 75
_refine_ls_restrained_S_all 0.854
_refine_ls_R_factor_all 0.1621
_refine_ls_R_factor_gt 0.0634
_refine_ls_shift/su_max 0.001
_refine_ls_shift/su_mean 0.000
_refine_ls_structure_factor_coef Fsqd
_refine_ls_weighting_details 'w=1/[\s^2^(Fo^2^)] where P=(Fo^2^+2Fc^2^)/3'
_refine_ls_weighting_scheme calc
_refine_ls_wR_factor_gt 0.0994
_refine_ls_wR_factor_ref 0.1382
_reflns_Friedel_coverage 0.000
_reflns_number_gt 7956
_reflns_number_total 17891
_reflns_threshold_expression 'I > 2\s(I)'
_cod_data_source_file d3sc01478a2.cif
_cod_data_source_block ah354
_cod_depositor_comments 'Adding full bibliography for 1569056--1569065.cif.'
_cod_original_cell_volume 5077.3(6)
_cod_database_code 1569060
_shelx_shelxl_version_number 2018/3
_chemical_oxdiff_formula 'C48 H72 O9 Si3'
_shelx_space_group_comment
;
The symmetry employed for this shelxl refinement is uniquely defined
by the following loop, which should always be used as a source of
symmetry information in preference to the above space-group names.
They are only intended as comments.
;
_shelx_estimated_absorpt_t_max 0.966
_shelx_estimated_absorpt_t_min 0.872
_olex2_refinement_description
;
1. Fixed Uiso
 At 1.2 times of:
  All C(H) groups
 At 1.5 times of:
  All C(H,H,H) groups, All O(H) groups
2. Restrained distances
 C77-C75 \\sim C80-C75 \\sim C76-C75 \\sim C79-C75 \\sim C78-C75 \\sim C81-C75
 with sigma of 0.02
 C80-C79 \\sim C79-C81 \\sim C80-C81
 with sigma of 0.02
 C77-C76 \\sim C76-C78 \\sim C77-C78
 with sigma of 0.02
3. Uiso/Uaniso restraints and constraints
C75 \\sim C76 \\sim C77 \\sim C78 \\sim C79 \\sim C80 \\sim C81: within 2A with
sigma of 0.01 and sigma for terminal atoms of 0.02 within 2A
4. Others
 Sof(C79)=Sof(H79A)=Sof(H79B)=Sof(H79C)=Sof(C80)=Sof(H80A)=Sof(H80B)=Sof(H80C)=
 Sof(C81)=Sof(H81A)=Sof(H81B)=Sof(H81C)=1-FVAR(1)
 Sof(C76)=Sof(H76A)=Sof(H76B)=Sof(H76C)=Sof(C77)=Sof(H77A)=Sof(H77B)=Sof(H77C)=
 Sof(C78)=Sof(H78A)=Sof(H78B)=Sof(H78C)=FVAR(1)
5.a Aromatic/amide H refined with riding coordinates:
 C2(H2), C4(H4A), C6(H6), C8(H8), C9(H9), C10(H10A), C11(H11), C22(H22),
 C23(H23), C24(H24), C25(H25), C36(H36), C37(H37), C38(H38), C39(H39), C50(H50),
  C52(H52), C54(H54), C56(H56), C57(H57), C58(H58), C59(H59), C70(H70),
 C71(H71), C72(H72), C73(H73), C87(H87), C88(H88), C89(H89), C90(H90)
5.b Idealised Me refined as rotating group:
 C14(H14A,H14B,H14C), C15(H15A,H15B,H15C), C16(H16A,H16B,H16C), C18(H18A,H18B,
 H18C), C19(H19A,H19B,H19C), C20(H20A,H20B,H20C), C28(H28A,H28B,H28C), C29(H29A,
 H29B,H29C), C30(H30A,H30B,H30C), C32(H32A,H32B,H32C), C33(H33A,H33B,H33C),
 C34(H34A,H34B,H34C), C42(H42A,H42B,H42C), C43(H43A,H43B,H43C), C44(H44A,H44B,
 H44C), C46(H46A,H46B,H46C), C47(H47A,H47B,H47C), C48(H48A,H48B,H48C), C62(H62A,
 H62B,H62C), C63(H63A,H63B,H63C), C64(H64A,H64B,H64C), C66(H66A,H66B,H66C),
 C67(H67A,H67B,H67C), C68(H68A,H68B,H68C), C76(H76A,H76B,H76C), C77(H77A,H77B,
 H77C), C78(H78A,H78B,H78C), C79(H79A,H79B,H79C), C80(H80A,H80B,H80C), C81(H81A,
 H81B,H81C), C83(H83A,H83B,H83C), C84(H84A,H84B,H84C), C85(H85A,H85B,H85C),
 C93(H93A,H93B,H93C), C94(H94A,H94B,H94C), C95(H95A,H95B,H95C), C97(H97A,H97B,
 H97C), C98(H98A,H98B,H98C), C99(H99A,H99B,H99C)
5.c Idealised tetrahedral OH refined as rotating group:
 O1(H1), O4(H4), O7(H7), O10(H10), O13(H13), O16(H16)
;
_olex2_date_sample_data_collection 2022-04-12
_olex2_submission_special_instructions 'No special instructions were received'
_oxdiff_exptl_absorpt_empirical_details
;
Empirical correction (ABSPACK) includes:
- Absorption correction using spherical harmonics
- Frame scaling
- Detector area scaling
- B-factor correction
;
_oxdiff_exptl_absorpt_empirical_full_max 1.937
_oxdiff_exptl_absorpt_empirical_full_min 0.389

loop_
_space_group_symop_operation_xyz
'x, y, z'
'-x, -y, -z'

loop_
_atom_site_label
_atom_site_type_symbol
_atom_site_fract_x
_atom_site_fract_y
_atom_site_fract_z
_atom_site_U_iso_or_equiv
_atom_site_adp_type
_atom_site_occupancy
_atom_site_site_symmetry_order
_atom_site_calc_flag
_atom_site_refinement_flags_posn
_atom_site_refinement_flags_adp
_atom_site_refinement_flags_occupancy
_atom_site_disorder_assembly
_atom_site_disorder_group
Si1 Si 0.27057(9) 0.30955(8) 0.99150(6) 0.0298(3) Uani 1 1 d . . . . .
Si2 Si -0.08252(9) 0.31878(8) 0.87823(6) 0.0299(3) Uani 1 1 d . . . . .
Si3 Si 0.21547(9) 0.52940(8) 0.73503(6) 0.0292(3) Uani 1 1 d . . . . .
O1 O 0.1974(2) 0.37305(19) 0.93970(15) 0.0316(7) Uani 1 1 d . . . . .
H1 H 0.144274 0.353916 0.934402 0.047 Uiso 1 1 calc R U . . .
O2 O 0.2020(2) 0.23643(19) 1.02386(15) 0.0339(8) Uani 1 1 d . . . . .
O3 O 0.3156(2) 0.3334(2) 1.05263(16) 0.0383(8) Uani 1 1 d . . . . .
O4 O 0.0149(2) 0.3675(2) 0.87940(16) 0.0340(8) Uani 1 1 d . . . . .
H4 H 0.033898 0.391338 0.837889 0.051 Uiso 1 1 calc R U . . .
O5 O -0.1425(2) 0.34966(19) 0.80469(15) 0.0344(8) Uani 1 1 d . . . . .
O6 O -0.1551(2) 0.3189(2) 0.94196(15) 0.0352(8) Uani 1 1 d . . . . .
O7 O 0.1513(2) 0.4824(2) 0.80622(15) 0.0333(8) Uani 1 1 d . . . . .
H7 H 0.189078 0.453949 0.836572 0.050 Uiso 1 1 calc R U . . .
O8 O 0.1905(2) 0.61608(19) 0.71135(16) 0.0330(8) Uani 1 1 d . . . . .
O9 O 0.3337(2) 0.5194(2) 0.74645(16) 0.0346(8) Uani 1 1 d . . . . .
C1 C 0.2838(3) 0.2997(3) 0.8368(2) 0.0294(11) Uani 1 1 d . . . . .
C2 C 0.2095(3) 0.2488(3) 0.8650(2) 0.0263(10) Uani 1 1 d . . . . .
H2 H 0.220640 0.208477 0.907819 0.032 Uiso 1 1 calc R U . . .
C3 C 0.1183(3) 0.2553(3) 0.8316(2) 0.0279(10) Uani 1 1 d . . . . .
C4 C 0.1040(3) 0.3132(3) 0.7675(2) 0.0300(11) Uani 1 1 d . . . . .
H4A H 0.042549 0.317924 0.744166 0.036 Uiso 1 1 calc R U . . .
C5 C 0.1785(3) 0.3640(3) 0.7374(2) 0.0283(10) Uani 1 1 d . . . . .
C6 C 0.2688(3) 0.3564(3) 0.7720(2) 0.0286(10) Uani 1 1 d . . . . .
H6 H 0.320597 0.390177 0.751047 0.034 Uiso 1 1 calc R U . . .
C7 C 0.3789(3) 0.2942(3) 0.8744(2) 0.0299(10) Uani 1 1 d . . . . .
C8 C 0.4662(3) 0.2877(3) 0.8411(2) 0.0335(11) Uani 1 1 d . . . . .
H8 H 0.463738 0.287258 0.794917 0.040 Uiso 1 1 calc R U . . .
C9 C 0.5578(4) 0.2818(3) 0.8741(3) 0.0385(12) Uani 1 1 d . . . . .
H9 H 0.616445 0.275202 0.851396 0.046 Uiso 1 1 calc R U . . .
C10 C 0.5622(4) 0.2856(3) 0.9395(3) 0.0450(14) Uani 1 1 d . . . . .
H10A H 0.624060 0.281791 0.962134 0.054 Uiso 1 1 calc R U . . .
C11 C 0.4757(4) 0.2951(3) 0.9726(2) 0.0420(13) Uani 1 1 d . . . . .
H11 H 0.480094 0.299575 1.017048 0.050 Uiso 1 1 calc R U . . .
C12 C 0.3819(3) 0.2983(3) 0.9420(2) 0.0324(11) Uani 1 1 d . . . . .
C13 C 0.2189(4) 0.1654(3) 1.0762(2) 0.0405(13) Uani 1 1 d . . . . .
C14 C 0.1458(5) 0.1146(3) 1.0619(3) 0.0590(17) Uani 1 1 d . . . . .
H14A H 0.160568 0.112256 1.015889 0.089 Uiso 1 1 calc R U . . .
H14B H 0.078577 0.133052 1.061907 0.089 Uiso 1 1 calc R U . . .
H14C H 0.151130 0.065613 1.098698 0.089 Uiso 1 1 calc R U . . .
C15 C 0.3253(4) 0.1411(3) 1.0713(3) 0.0554(16) Uani 1 1 d . . . . .
H15A H 0.371218 0.175431 1.079182 0.083 Uiso 1 1 calc R U . . .
H15B H 0.337178 0.140214 1.024354 0.083 Uiso 1 1 calc R U . . .
H15C H 0.335439 0.092130 1.107088 0.083 Uiso 1 1 calc R U . . .
C16 C 0.2005(5) 0.1672(3) 1.1486(3) 0.0550(16) Uani 1 1 d . . . . .
H16A H 0.205845 0.117644 1.184398 0.082 Uiso 1 1 calc R U . . .
H16B H 0.134155 0.186270 1.150576 0.082 Uiso 1 1 calc R U . . .
H16C H 0.249710 0.198794 1.157752 0.082 Uiso 1 1 calc R U . . .
C17 C 0.2843(4) 0.3792(3) 1.0895(2) 0.0364(12) Uani 1 1 d . . . . .
C18 C 0.3371(4) 0.3496(3) 1.1600(3) 0.0489(15) Uani 1 1 d . . . . .
H18A H 0.408678 0.353958 1.151923 0.073 Uiso 1 1 calc R U . . .
H18B H 0.319416 0.298133 1.184993 0.073 Uiso 1 1 calc R U . . .
H18C H 0.317026 0.377655 1.188383 0.073 Uiso 1 1 calc R U . . .
C19 C 0.1726(4) 0.3762(4) 1.0999(3) 0.0511(15) Uani 1 1 d . . . . .
H19A H 0.151618 0.325344 1.123955 0.077 Uiso 1 1 calc R U . . .
H19B H 0.140516 0.397085 1.053912 0.077 Uiso 1 1 calc R U . . .
H19C H 0.153854 0.404355 1.128507 0.077 Uiso 1 1 calc R U . . .
C20 C 0.3183(5) 0.4574(3) 1.0467(3) 0.0553(16) Uani 1 1 d . . . . .
H20A H 0.303143 0.488533 1.073038 0.083 Uiso 1 1 calc R U . . .
H20B H 0.283818 0.475879 1.001552 0.083 Uiso 1 1 calc R U . . .
H20C H 0.389729 0.457824 1.038188 0.083 Uiso 1 1 calc R U . . .
C21 C 0.0383(3) 0.2014(3) 0.8673(2) 0.0288(10) Uani 1 1 d . . . . .
C22 C 0.0555(4) 0.1283(3) 0.8801(2) 0.0344(11) Uani 1 1 d . . . . .
H22 H 0.115993 0.114383 0.864830 0.041 Uiso 1 1 calc R U . . .
C23 C -0.0143(4) 0.0753(3) 0.9147(2) 0.0402(12) Uani 1 1 d . . . . .
H23 H -0.001749 0.025503 0.922768 0.048 Uiso 1 1 calc R U . . .
C24 C -0.1028(4) 0.0953(3) 0.9376(3) 0.0386(12) Uani 1 1 d . . . . .
H24 H -0.151137 0.059372 0.961163 0.046 Uiso 1 1 calc R U . . .
C25 C -0.1195(4) 0.1676(3) 0.9259(2) 0.0400(13) Uani 1 1 d . . . . .
H25 H -0.179812 0.180697 0.942079 0.048 Uiso 1 1 calc R U . . .
C26 C -0.0499(3) 0.2233(3) 0.8904(2) 0.0303(10) Uani 1 1 d . . . . .
C27 C -0.1778(4) 0.4207(3) 0.7607(2) 0.0367(12) Uani 1 1 d . . . . .
C28 C -0.1028(4) 0.4535(3) 0.7019(3) 0.0480(14) Uani 1 1 d . . . . .
H28A H -0.037542 0.453882 0.722136 0.072 Uiso 1 1 calc R U . . .
H28B H -0.122091 0.503688 0.673027 0.072 Uiso 1 1 calc R U . . .
H28C H -0.100176 0.424350 0.672484 0.072 Uiso 1 1 calc R U . . .
C29 C -0.2755(4) 0.4091(3) 0.7314(3) 0.0504(15) Uani 1 1 d . . . . .
H29A H -0.267174 0.373372 0.709180 0.076 Uiso 1 1 calc R U . . .
H29B H -0.298247 0.455532 0.696224 0.076 Uiso 1 1 calc R U . . .
H29C H -0.324335 0.390932 0.769661 0.076 Uiso 1 1 calc R U . . .
C30 C -0.1913(5) 0.4686(3) 0.8032(3) 0.0580(17) Uani 1 1 d . . . . .
H30A H -0.236820 0.444785 0.842673 0.087 Uiso 1 1 calc R U . . .
H30B H -0.218484 0.515943 0.772903 0.087 Uiso 1 1 calc R U . . .
H30C H -0.127211 0.476120 0.821368 0.087 Uiso 1 1 calc R U . . .
C31 C -0.1327(4) 0.3216(4) 1.0105(2) 0.0451(15) Uani 1 1 d . . . . .
C32 C -0.0528(4) 0.2677(4) 1.0454(3) 0.0530(16) Uani 1 1 d . . . . .
H32A H -0.043613 0.265317 1.093588 0.080 Uiso 1 1 calc R U . . .
H32B H 0.009099 0.283179 1.018673 0.080 Uiso 1 1 calc R U . . .
H32C H -0.071630 0.219366 1.046677 0.080 Uiso 1 1 calc R U . . .
C33 C -0.0979(4) 0.3990(4) 0.9997(3) 0.0537(16) Uani 1 1 d . . . . .
H33A H -0.148617 0.434368 0.974301 0.081 Uiso 1 1 calc R U . . .
H33B H -0.036241 0.409878 0.972174 0.081 Uiso 1 1 calc R U . . .
H33C H -0.086672 0.402199 1.045596 0.081 Uiso 1 1 calc R U . . .
C34 C -0.2285(5) 0.3039(5) 1.0516(3) 0.074(2) Uani 1 1 d . . . . .
H34A H -0.218718 0.306187 1.098026 0.111 Uiso 1 1 calc R U . . .
H34B H -0.250019 0.254646 1.057379 0.111 Uiso 1 1 calc R U . . .
H34C H -0.278985 0.339334 1.026045 0.111 Uiso 1 1 calc R U . . .
C35 C 0.1623(3) 0.4272(3) 0.6693(2) 0.0273(10) Uani 1 1 d . . . . .
C36 C 0.1267(3) 0.4127(3) 0.6124(2) 0.0303(10) Uani 1 1 d . . . . .
H36 H 0.112493 0.363722 0.618131 0.036 Uiso 1 1 calc R U . . .
C37 C 0.1116(3) 0.4685(3) 0.5476(2) 0.0331(11) Uani 1 1 d . . . . .
H37 H 0.086404 0.457690 0.509446 0.040 Uiso 1 1 calc R U . . .
C38 C 0.1331(4) 0.5396(3) 0.5385(2) 0.0387(12) Uani 1 1 d . . . . .
H38 H 0.124465 0.577899 0.493828 0.046 Uiso 1 1 calc R U . . .
C39 C 0.1677(4) 0.5548(3) 0.5951(2) 0.0363(12) Uani 1 1 d . . . . .
H39 H 0.182443 0.603894 0.588460 0.044 Uiso 1 1 calc R U . . .
C40 C 0.1813(3) 0.4999(3) 0.6618(2) 0.0304(10) Uani 1 1 d . . . . .
C41 C 0.1061(4) 0.6581(3) 0.7149(2) 0.0363(12) Uani 1 1 d . . . . .
C42 C 0.1029(5) 0.6626(4) 0.7873(3) 0.0598(17) Uani 1 1 d . . . . .
H42A H 0.045458 0.691478 0.790643 0.090 Uiso 1 1 calc R U . . .
H42B H 0.163423 0.686042 0.794411 0.090 Uiso 1 1 calc R U . . .
H42C H 0.097694 0.613334 0.823643 0.090 Uiso 1 1 calc R U . . .
C43 C 0.0112(4) 0.6241(3) 0.7022(3) 0.0510(14) Uani 1 1 d . . . . .
H43A H 0.000046 0.577052 0.740965 0.076 Uiso 1 1 calc R U . . .
H43B H 0.016769 0.616692 0.657688 0.076 Uiso 1 1 calc R U . . .
H43C H -0.044349 0.656804 0.699839 0.076 Uiso 1 1 calc R U . . .
C44 C 0.1235(4) 0.7328(3) 0.6588(3) 0.0518(15) Uani 1 1 d . . . . .
H44A H 0.067668 0.764653 0.658154 0.078 Uiso 1 1 calc R U . . .
H44B H 0.129810 0.728781 0.612681 0.078 Uiso 1 1 calc R U . . .
H44C H 0.184406 0.753592 0.668962 0.078 Uiso 1 1 calc R U . . .
C45 C 0.4047(4) 0.5479(3) 0.7815(2) 0.0370(12) Uani 1 1 d . . . . .
C46 C 0.4237(4) 0.6276(3) 0.7362(3) 0.0445(13) Uani 1 1 d . . . . .
H46A H 0.480173 0.645371 0.754794 0.067 Uiso 1 1 calc R U . . .
H46B H 0.365029 0.656480 0.736742 0.067 Uiso 1 1 calc R U . . .
H46C H 0.438260 0.632435 0.687650 0.067 Uiso 1 1 calc R U . . .
C47 C 0.3659(5) 0.5383(4) 0.8542(3) 0.0575(18) Uani 1 1 d . . . . .
H47A H 0.350391 0.486747 0.880747 0.086 Uiso 1 1 calc R U . . .
H47B H 0.305973 0.567648 0.849544 0.086 Uiso 1 1 calc R U . . .
H47C H 0.416254 0.554472 0.879240 0.086 Uiso 1 1 calc R U . . .
C48 C 0.4982(4) 0.5023(4) 0.7871(3) 0.0534(16) Uani 1 1 d . . . . .
H48A H 0.517267 0.504198 0.740196 0.080 Uiso 1 1 calc R U . . .
H48B H 0.485149 0.451541 0.818225 0.080 Uiso 1 1 calc R U . . .
H48C H 0.551850 0.522007 0.806471 0.080 Uiso 1 1 calc R U . . .
Si4 Si 0.23608(10) 0.21267(8) 0.50524(6) 0.0311(3) Uani 1 1 d . . . . .
Si5 Si 0.57564(9) 0.16600(8) 0.63921(6) 0.0305(3) Uani 1 1 d . . . . .
Si6 Si 0.28235(9) -0.02695(8) 0.76081(6) 0.0286(3) Uani 1 1 d . . . . .
O10 O 0.2943(2) 0.13970(19) 0.55753(15) 0.0324(8) Uani 1 1 d . . . . .
H10 H 0.353988 0.149971 0.560081 0.049 Uiso 1 1 calc R U . . .
O11 O 0.1871(3) 0.1987(2) 0.43954(16) 0.0404(9) Uani 1 1 d . . . . .
O12 O 0.3212(3) 0.2749(2) 0.47972(15) 0.0361(8) Uani 1 1 d . . . . .
O13 O 0.4743(2) 0.1316(2) 0.62154(15) 0.0323(7) Uani 1 1 d . . . . .
H13 H 0.454703 0.096922 0.657830 0.048 Uiso 1 1 calc R U . . .
O14 O 0.6659(3) 0.1604(2) 0.58863(17) 0.0427(9) Uani 1 1 d . . . . .
O15 O 0.5989(2) 0.11717(19) 0.72095(15) 0.0348(8) Uani 1 1 d . . . . .
O16 O 0.3349(2) 0.0270(2) 0.68769(15) 0.0321(8) Uani 1 1 d . . . . .
H16 H 0.292233 0.054906 0.661556 0.048 Uiso 1 1 calc R U . . .
O17 O 0.3199(2) -0.1099(2) 0.77662(15) 0.0329(8) Uani 1 1 d . . . . .
O18 O 0.1629(2) -0.02375(19) 0.75610(16) 0.0330(8) Uani 1 1 d . . . . .
C49 C 0.2171(3) 0.2046(3) 0.6669(2) 0.0249(10) Uani 1 1 d . . . . .
C50 C 0.2952(3) 0.2533(3) 0.6414(2) 0.0279(10) Uani 1 1 d . . . . .
H50 H 0.287392 0.294733 0.598949 0.033 Uiso 1 1 calc R U . . .
C51 C 0.3850(3) 0.2423(3) 0.6771(2) 0.0295(10) Uani 1 1 d . . . . .
C52 C 0.3930(3) 0.1833(3) 0.7407(2) 0.0266(10) Uani 1 1 d . . . . .
H52 H 0.452940 0.176130 0.766165 0.032 Uiso 1 1 calc R U . . .
C53 C 0.3156(3) 0.1344(3) 0.7679(2) 0.0271(10) Uani 1 1 d . . . . .
C54 C 0.2269(3) 0.1454(3) 0.7309(2) 0.0259(10) Uani 1 1 d . . . . .
H54 H 0.173286 0.112572 0.749246 0.031 Uiso 1 1 calc R U . . .
C55 C 0.1239(3) 0.2180(3) 0.6251(2) 0.0306(10) Uani 1 1 d . . . . .
C56 C 0.0346(4) 0.2217(3) 0.6579(2) 0.0349(11) Uani 1 1 d . . . . .
H56 H 0.032615 0.208876 0.707456 0.042 Uiso 1 1 calc R U . . .
C57 C -0.0514(4) 0.2437(3) 0.6195(3) 0.0420(13) Uani 1 1 d . . . . .
H57 H -0.111596 0.246648 0.642530 0.050 Uiso 1 1 calc R U . . .
C58 C -0.0490(3) 0.2614(3) 0.5475(3) 0.0416(13) Uani 1 1 d . . . . .
H58 H -0.106661 0.279150 0.520314 0.050 Uiso 1 1 calc R U . . .
C59 C 0.0376(4) 0.2530(3) 0.5153(2) 0.0416(13) Uani 1 1 d . . . . .
H59 H 0.037246 0.262410 0.466270 0.050 Uiso 1 1 calc R U . . .
C60 C 0.1257(4) 0.2312(3) 0.5522(2) 0.0336(11) Uani 1 1 d . . . . .
C61 C 0.2113(4) 0.1514(3) 0.4024(3) 0.0424(13) Uani 1 1 d . . . . .
C62 C 0.1634(5) 0.0781(4) 0.4417(3) 0.0621(17) Uani 1 1 d . . . . .
H62A H 0.169419 0.047597 0.413737 0.093 Uiso 1 1 calc R U . . .
H62B H 0.093319 0.085111 0.449969 0.093 Uiso 1 1 calc R U . . .
H62C H 0.196296 0.054052 0.487056 0.093 Uiso 1 1 calc R U . . .
C63 C 0.1658(5) 0.1882(4) 0.3295(3) 0.0602(18) Uani 1 1 d . . . . .
H63A H 0.174217 0.156642 0.302702 0.090 Uiso 1 1 calc R U . . .
H63B H 0.198825 0.235089 0.304391 0.090 Uiso 1 1 calc R U . . .
H63C H 0.095223 0.196481 0.334537 0.090 Uiso 1 1 calc R U . . .
C64 C 0.3222(4) 0.1435(3) 0.3964(3) 0.0493(15) Uani 1 1 d . . . . .
H64A H 0.349672 0.118356 0.443429 0.074 Uiso 1 1 calc R U . . .
H64B H 0.352341 0.192042 0.374603 0.074 Uiso 1 1 calc R U . . .
H64C H 0.336084 0.115143 0.367157 0.074 Uiso 1 1 calc R U . . .
C65 C 0.3306(4) 0.3489(3) 0.4301(2) 0.0408(13) Uani 1 1 d . . . . .
C66 C 0.2603(6) 0.3983(4) 0.4509(3) 0.071(2) Uani 1 1 d . . . . .
H66A H 0.191955 0.382529 0.449664 0.107 Uiso 1 1 calc R U . . .
H66B H 0.268301 0.448900 0.417786 0.107 Uiso 1 1 calc R U . . .
H66C H 0.275636 0.395027 0.498664 0.107 Uiso 1 1 calc R U . . .
C67 C 0.3087(4) 0.3532(3) 0.3563(2) 0.0500(15) Uani 1 1 d . . . . .
H67A H 0.350582 0.318419 0.345248 0.075 Uiso 1 1 calc R U . . .
H67B H 0.322258 0.402783 0.322457 0.075 Uiso 1 1 calc R U . . .
H67C H 0.239018 0.341231 0.353452 0.075 Uiso 1 1 calc R U . . .
C68 C 0.4380(4) 0.3706(3) 0.4342(3) 0.0528(15) Uani 1 1 d . . . . .
H68A H 0.451267 0.368918 0.481688 0.079 Uiso 1 1 calc R U . . .
H68B H 0.449559 0.420192 0.399786 0.079 Uiso 1 1 calc R U . . .
H68C H 0.481974 0.336495 0.423698 0.079 Uiso 1 1 calc R U . . .
C69 C 0.4695(3) 0.2914(3) 0.6429(2) 0.0308(11) Uani 1 1 d . . . . .
C70 C 0.4578(4) 0.3666(3) 0.6258(2) 0.0352(11) Uani 1 1 d . . . . .
H70 H 0.398737 0.384398 0.638892 0.042 Uiso 1 1 calc R U . . .
C71 C 0.5325(4) 0.4154(3) 0.5896(3) 0.0429(13) Uani 1 1 d . . . . .
H71 H 0.524497 0.466190 0.578928 0.052 Uiso 1 1 calc R U . . .
C72 C 0.6174(4) 0.3900(3) 0.5695(2) 0.0420(13) Uani 1 1 d . . . . .
H72 H 0.668015 0.423228 0.544648 0.050 Uiso 1 1 calc R U . . .
C73 C 0.6292(4) 0.3158(3) 0.5857(2) 0.0389(12) Uani 1 1 d . . . . .
H73 H 0.688087 0.299022 0.571209 0.047 Uiso 1 1 calc R U . . .
C74 C 0.5564(3) 0.2645(3) 0.6228(2) 0.0305(11) Uani 1 1 d . . . . .
C75 C 0.6703(4) 0.1359(4) 0.5317(3) 0.0575(16) Uani 1 1 d D U . . .
C76 C 0.5946(18) 0.1754(18) 0.4750(12) 0.071(6) Uani 0.35(3) 1 d D U P A 1
H76A H 0.529583 0.152552 0.489216 0.106 Uiso 0.35(3) 1 calc R U P A 1
H76B H 0.614752 0.172146 0.430232 0.106 Uiso 0.35(3) 1 calc R U P A 1
H76C H 0.591005 0.226856 0.469265 0.106 Uiso 0.35(3) 1 calc R U P A 1
C77 C 0.7770(13) 0.1428(19) 0.5021(17) 0.058(6) Uani 0.35(3) 1 d D U P A 1
H77A H 0.803422 0.191174 0.495025 0.088 Uiso 0.35(3) 1 calc R U P A 1
H77B H 0.776643 0.136310 0.456989 0.088 Uiso 0.35(3) 1 calc R U P A 1
H77C H 0.818609 0.105150 0.535556 0.088 Uiso 0.35(3) 1 calc R U P A 1
C78 C 0.644(2) 0.0539(8) 0.5730(16) 0.065(5) Uani 0.35(3) 1 d D U P A 1
H78A H 0.673144 0.037130 0.619887 0.097 Uiso 0.35(3) 1 calc R U P A 1
H78B H 0.669037 0.024609 0.547230 0.097 Uiso 0.35(3) 1 calc R U P A 1
H78C H 0.571534 0.048509 0.577754 0.097 Uiso 0.35(3) 1 calc R U P A 1
C79 C 0.6278(14) 0.2003(9) 0.4682(7) 0.070(4) Uani 0.65(3) 1 d D U P A 2
H79A H 0.559164 0.209126 0.478346 0.106 Uiso 0.65(3) 1 calc R U P A 2
H79B H 0.630219 0.188150 0.426029 0.106 Uiso 0.65(3) 1 calc R U P A 2
H79C H 0.667245 0.244351 0.459950 0.106 Uiso 0.65(3) 1 calc R U P A 2
C80 C 0.7823(7) 0.1285(10) 0.5228(11) 0.057(4) Uani 0.65(3) 1 d D U P A 2
H80A H 0.813882 0.176386 0.510053 0.085 Uiso 0.65(3) 1 calc R U P A 2
H80B H 0.794653 0.109776 0.485472 0.085 Uiso 0.65(3) 1 calc R U P A 2
H80C H 0.809845 0.094540 0.567169 0.085 Uiso 0.65(3) 1 calc R U P A 2
C81 C 0.6180(11) 0.0654(7) 0.5402(11) 0.067(4) Uani 0.65(3) 1 d D U P A 2
H81A H 0.638523 0.026744 0.584376 0.100 Uiso 0.65(3) 1 calc R U P A 2
H81B H 0.635328 0.051348 0.500525 0.100 Uiso 0.65(3) 1 calc R U P A 2
H81C H 0.546409 0.072344 0.541332 0.100 Uiso 0.65(3) 1 calc R U P A 2
C82 C 0.6806(4) 0.1128(4) 0.7669(3) 0.0442(14) Uani 1 1 d . . . . .
C83 C 0.7598(5) 0.0659(5) 0.7540(3) 0.082(3) Uani 1 1 d . . . . .
H83A H 0.732115 0.017935 0.760665 0.123 Uiso 1 1 calc R U . . .
H83B H 0.813789 0.059872 0.787240 0.123 Uiso 1 1 calc R U . . .
H83C H 0.785091 0.089249 0.705660 0.123 Uiso 1 1 calc R U . . .
C84 C 0.6383(4) 0.0765(4) 0.8415(2) 0.0516(16) Uani 1 1 d . . . . .
H84A H 0.593879 0.110608 0.851558 0.077 Uiso 1 1 calc R U . . .
H84B H 0.692466 0.063156 0.875448 0.077 Uiso 1 1 calc R U . . .
H84C H 0.601555 0.032498 0.845328 0.077 Uiso 1 1 calc R U . . .
C85 C 0.7178(4) 0.1900(4) 0.7549(3) 0.0590(18) Uani 1 1 d . . . . .
H85A H 0.741131 0.213944 0.706105 0.089 Uiso 1 1 calc R U . . .
H85B H 0.772261 0.186835 0.787117 0.089 Uiso 1 1 calc R U . . .
H85C H 0.663745 0.218529 0.763821 0.089 Uiso 1 1 calc R U . . .
C86 C 0.3294(3) 0.0685(3) 0.8345(2) 0.0260(10) Uani 1 1 d . . . . .
C87 C 0.3619(4) 0.0815(3) 0.8939(2) 0.0329(11) Uani 1 1 d . . . . .
H87 H 0.372900 0.129933 0.891114 0.040 Uiso 1 1 calc R U . . .
C88 C 0.3778(4) 0.0221(3) 0.9569(2) 0.0371(12) Uani 1 1 d . . . . .
H88 H 0.399306 0.030243 0.997316 0.044 Uiso 1 1 calc R U . . .
C89 C 0.3624(4) -0.0486(3) 0.9609(2) 0.0404(13) Uani 1 1 d . . . . .
H89 H 0.372569 -0.088647 1.004037 0.048 Uiso 1 1 calc R U . . .
C90 C 0.3321(4) -0.0607(3) 0.9017(2) 0.0367(12) Uani 1 1 d . . . . .
H90 H 0.321946 -0.109318 0.904658 0.044 Uiso 1 1 calc R U . . .
C91 C 0.3162(3) -0.0018(3) 0.8373(2) 0.0316(11) Uani 1 1 d . . . . .
C92 C 0.4135(4) -0.1381(3) 0.7638(3) 0.0402(12) Uani 1 1 d . . . . .
C93 C 0.4211(5) -0.2144(4) 0.8202(3) 0.0639(18) Uani 1 1 d . . . . .
H93A H 0.417497 -0.211594 0.866923 0.096 Uiso 1 1 calc R U . . .
H93B H 0.484227 -0.236314 0.814974 0.096 Uiso 1 1 calc R U . . .
H93C H 0.366583 -0.244562 0.815181 0.096 Uiso 1 1 calc R U . . .
C94 C 0.5001(4) -0.0905(3) 0.7689(3) 0.0505(15) Uani 1 1 d . . . . .
H94A H 0.495299 -0.042063 0.731160 0.076 Uiso 1 1 calc R U . . .
H94B H 0.562550 -0.113376 0.764119 0.076 Uiso 1 1 calc R U . . .
H94C H 0.497714 -0.085514 0.814716 0.076 Uiso 1 1 calc R U . . .
C95 C 0.4091(5) -0.1397(4) 0.6908(3) 0.0641(19) Uani 1 1 d . . . . .
H95A H 0.352207 -0.168954 0.687884 0.096 Uiso 1 1 calc R U . . .
H95B H 0.469959 -0.161421 0.681231 0.096 Uiso 1 1 calc R U . . .
H95C H 0.402388 -0.089796 0.656049 0.096 Uiso 1 1 calc R U . . .
C96 C 0.0915(4) -0.0483(3) 0.7183(3) 0.0421(13) Uani 1 1 d . . . . .
C97 C 0.0743(5) -0.1294(4) 0.7607(4) 0.0672(19) Uani 1 1 d . . . . .
H97A H 0.136565 -0.155968 0.764406 0.101 Uiso 1 1 calc R U . . .
H97B H 0.025209 -0.148222 0.736928 0.101 Uiso 1 1 calc R U . . .
H97C H 0.050112 -0.136231 0.807999 0.101 Uiso 1 1 calc R U . . .
C98 C 0.1268(5) -0.0351(5) 0.6456(3) 0.092(3) Uani 1 1 d . . . . .
H98A H 0.141298 0.017004 0.620873 0.137 Uiso 1 1 calc R U . . .
H98B H 0.075468 -0.049923 0.620302 0.137 Uiso 1 1 calc R U . . .
H98C H 0.186855 -0.063543 0.647759 0.137 Uiso 1 1 calc R U . . .
C99 C -0.0020(4) -0.0062(4) 0.7186(4) 0.070(2) Uani 1 1 d . . . . .
H99A H -0.021902 -0.015504 0.767309 0.105 Uiso 1 1 calc R U . . .
H99B H -0.054767 -0.021977 0.695070 0.105 Uiso 1 1 calc R U . . .
H99C H 0.010254 0.046159 0.693490 0.105 Uiso 1 1 calc R U . . .

loop_
_atom_site_aniso_label
_atom_site_aniso_U_11
_atom_site_aniso_U_22
_atom_site_aniso_U_33
_atom_site_aniso_U_23
_atom_site_aniso_U_13
_atom_site_aniso_U_12
Si1 0.0324(6) 0.0357(8) 0.0216(5) -0.0111(6) -0.0048(5) 0.0076(6)
Si2 0.0299(6) 0.0354(8) 0.0232(5) -0.0095(6) -0.0034(5) 0.0060(6)
Si3 0.0325(7) 0.0311(8) 0.0229(5) -0.0088(5) -0.0016(5) 0.0020(5)
O1 0.0347(17) 0.033(2) 0.0279(15) -0.0117(15) -0.0087(13) 0.0035(14)
O2 0.0416(18) 0.033(2) 0.0243(14) -0.0079(15) -0.0025(13) 0.0056(15)
O3 0.0381(18) 0.050(2) 0.0362(16) -0.0265(17) -0.0102(14) 0.0151(16)
O4 0.0358(18) 0.037(2) 0.0276(15) -0.0099(15) -0.0003(13) 0.0012(15)
O5 0.0412(18) 0.034(2) 0.0247(14) -0.0066(15) -0.0102(13) 0.0087(15)
O6 0.0305(16) 0.051(2) 0.0262(15) -0.0165(16) -0.0014(13) 0.0043(15)
O7 0.0390(18) 0.035(2) 0.0225(14) -0.0069(15) -0.0010(13) 0.0022(15)
O8 0.0372(18) 0.031(2) 0.0297(15) -0.0102(15) -0.0001(13) 0.0004(15)
O9 0.0311(17) 0.039(2) 0.0359(16) -0.0174(16) -0.0034(14) 0.0005(15)
C1 0.030(2) 0.036(3) 0.026(2) -0.016(2) -0.0026(18) 0.008(2)
C2 0.035(2) 0.027(3) 0.0172(18) -0.0085(19) -0.0025(17) 0.007(2)
C3 0.032(2) 0.029(3) 0.025(2) -0.013(2) -0.0025(18) 0.003(2)
C4 0.035(2) 0.035(3) 0.025(2) -0.016(2) -0.0034(19) 0.008(2)
C5 0.037(3) 0.028(3) 0.0203(19) -0.008(2) -0.0013(18) 0.003(2)
C6 0.029(2) 0.031(3) 0.027(2) -0.012(2) 0.0003(18) 0.006(2)
C7 0.035(2) 0.029(3) 0.027(2) -0.011(2) -0.0059(19) 0.006(2)
C8 0.034(3) 0.037(3) 0.030(2) -0.012(2) -0.0020(19) 0.005(2)
C9 0.030(2) 0.045(3) 0.042(3) -0.018(3) 0.001(2) 0.004(2)
C10 0.035(3) 0.059(4) 0.043(3) -0.022(3) -0.007(2) 0.007(3)
C11 0.040(3) 0.056(4) 0.033(2) -0.020(3) -0.008(2) 0.007(3)
C12 0.033(2) 0.035(3) 0.028(2) -0.011(2) -0.0023(19) 0.001(2)
C13 0.050(3) 0.041(3) 0.025(2) -0.006(2) -0.007(2) 0.007(2)
C14 0.080(4) 0.041(4) 0.049(3) -0.009(3) -0.016(3) -0.004(3)
C15 0.069(4) 0.041(4) 0.041(3) 0.001(3) 0.000(3) 0.022(3)
C16 0.088(5) 0.046(4) 0.029(2) -0.012(3) 0.006(3) -0.002(3)
C17 0.040(3) 0.043(3) 0.029(2) -0.018(2) -0.005(2) 0.004(2)
C18 0.053(3) 0.064(4) 0.040(3) -0.031(3) -0.012(2) 0.010(3)
C19 0.042(3) 0.067(5) 0.055(3) -0.035(3) 0.003(3) 0.003(3)
C20 0.067(4) 0.048(4) 0.049(3) -0.017(3) 0.000(3) 0.011(3)
C21 0.034(2) 0.035(3) 0.0179(18) -0.011(2) -0.0051(17) 0.002(2)
C22 0.038(3) 0.037(3) 0.027(2) -0.012(2) -0.001(2) -0.001(2)
C23 0.050(3) 0.040(3) 0.031(2) -0.012(2) -0.010(2) 0.006(2)
C24 0.038(3) 0.035(3) 0.037(2) -0.006(2) -0.006(2) -0.006(2)
C25 0.032(3) 0.045(4) 0.037(2) -0.009(2) -0.007(2) 0.004(2)
C26 0.036(2) 0.026(3) 0.024(2) -0.004(2) -0.0045(18) 0.000(2)
C27 0.039(3) 0.039(3) 0.029(2) -0.009(2) -0.005(2) 0.008(2)
C28 0.041(3) 0.047(4) 0.045(3) -0.005(3) 0.005(2) 0.004(3)
C29 0.041(3) 0.043(4) 0.048(3) 0.005(3) -0.017(2) 0.003(3)
C30 0.076(4) 0.049(4) 0.052(3) -0.023(3) -0.013(3) 0.026(3)
C31 0.034(3) 0.076(5) 0.028(2) -0.023(3) -0.002(2) 0.001(3)
C32 0.048(3) 0.073(5) 0.033(2) -0.014(3) -0.007(2) 0.000(3)
C33 0.054(3) 0.072(5) 0.046(3) -0.035(3) -0.002(3) 0.005(3)
C34 0.053(4) 0.141(8) 0.044(3) -0.052(4) 0.011(3) -0.015(4)
C35 0.030(2) 0.029(3) 0.0209(19) -0.007(2) 0.0001(17) 0.0014(19)
C36 0.035(2) 0.031(3) 0.026(2) -0.013(2) -0.0040(18) 0.002(2)
C37 0.034(2) 0.041(3) 0.024(2) -0.012(2) -0.0051(19) 0.008(2)
C38 0.048(3) 0.041(3) 0.024(2) -0.008(2) -0.004(2) 0.009(2)
C39 0.044(3) 0.034(3) 0.028(2) -0.007(2) 0.003(2) 0.003(2)
C40 0.034(2) 0.029(3) 0.027(2) -0.008(2) 0.0009(18) 0.002(2)
C41 0.038(3) 0.036(3) 0.033(2) -0.011(2) -0.003(2) 0.004(2)
C42 0.076(4) 0.067(5) 0.047(3) -0.034(3) 0.006(3) 0.015(3)
C43 0.037(3) 0.046(4) 0.068(4) -0.020(3) -0.002(3) -0.001(3)
C44 0.053(3) 0.036(3) 0.056(3) -0.006(3) -0.002(3) 0.009(3)
C45 0.038(3) 0.045(3) 0.029(2) -0.014(2) -0.004(2) -0.004(2)
C46 0.039(3) 0.047(4) 0.046(3) -0.016(3) -0.002(2) -0.004(3)
C47 0.054(4) 0.083(5) 0.037(3) -0.024(3) -0.001(3) -0.016(3)
C48 0.033(3) 0.051(4) 0.069(4) -0.014(3) -0.012(3) 0.002(3)
Si4 0.0351(7) 0.0361(8) 0.0202(5) -0.0085(5) -0.0033(5) 0.0072(6)
Si5 0.0309(6) 0.0352(8) 0.0241(6) -0.0096(6) -0.0002(5) 0.0028(6)
Si6 0.0326(7) 0.0286(7) 0.0228(5) -0.0075(5) -0.0004(5) 0.0027(5)
O10 0.0304(16) 0.038(2) 0.0257(14) -0.0088(15) -0.0022(13) 0.0055(14)
O11 0.0421(19) 0.056(3) 0.0310(16) -0.0257(17) -0.0049(14) 0.0100(17)
O12 0.0446(19) 0.034(2) 0.0224(14) -0.0019(15) 0.0000(13) 0.0046(15)
O13 0.0357(17) 0.033(2) 0.0257(14) -0.0087(15) 0.0004(13) 0.0010(15)
O14 0.0376(18) 0.058(3) 0.0374(17) -0.0241(18) 0.0098(15) -0.0040(17)
O15 0.0385(18) 0.033(2) 0.0254(15) -0.0023(15) -0.0034(13) 0.0062(15)
O16 0.0342(17) 0.037(2) 0.0207(13) -0.0064(14) -0.0009(12) 0.0013(15)
O17 0.0342(17) 0.035(2) 0.0279(15) -0.0095(15) 0.0001(13) 0.0044(15)
O18 0.0340(18) 0.032(2) 0.0319(15) -0.0111(15) -0.0041(14) 0.0021(15)
C49 0.035(2) 0.025(3) 0.0160(18) -0.0097(19) -0.0030(17) 0.007(2)
C50 0.037(3) 0.026(3) 0.0193(19) -0.0069(19) -0.0012(18) 0.006(2)
C51 0.035(3) 0.033(3) 0.023(2) -0.014(2) 0.0008(18) 0.001(2)
C52 0.032(2) 0.028(3) 0.0188(19) -0.0076(19) -0.0038(17) 0.005(2)
C53 0.037(2) 0.023(3) 0.0198(19) -0.0069(19) 0.0020(18) 0.003(2)
C54 0.027(2) 0.030(3) 0.023(2) -0.012(2) -0.0005(17) 0.0030(19)
C55 0.033(2) 0.026(3) 0.029(2) -0.007(2) -0.0024(19) 0.007(2)
C56 0.040(3) 0.038(3) 0.029(2) -0.015(2) -0.001(2) 0.008(2)
C57 0.029(3) 0.050(4) 0.050(3) -0.023(3) 0.004(2) 0.004(2)
C58 0.028(2) 0.055(4) 0.041(3) -0.017(3) -0.007(2) 0.007(2)
C59 0.041(3) 0.055(4) 0.029(2) -0.017(2) -0.010(2) 0.011(3)
C60 0.036(3) 0.038(3) 0.026(2) -0.011(2) -0.0031(19) 0.007(2)
C61 0.044(3) 0.051(4) 0.036(2) -0.022(3) -0.003(2) 0.003(3)
C62 0.061(4) 0.065(5) 0.072(4) -0.039(4) 0.007(3) -0.005(3)
C63 0.072(4) 0.084(5) 0.038(3) -0.038(3) -0.019(3) 0.022(4)
C64 0.051(3) 0.052(4) 0.048(3) -0.023(3) 0.004(3) 0.013(3)
C65 0.056(3) 0.038(3) 0.021(2) -0.002(2) 0.005(2) 0.008(3)
C66 0.113(6) 0.047(4) 0.038(3) 0.003(3) 0.012(3) 0.036(4)
C67 0.062(4) 0.051(4) 0.029(2) -0.004(3) -0.009(2) -0.002(3)
C68 0.068(4) 0.046(4) 0.040(3) -0.011(3) -0.002(3) -0.021(3)
C69 0.034(2) 0.031(3) 0.023(2) -0.007(2) -0.0025(18) 0.002(2)
C70 0.045(3) 0.033(3) 0.028(2) -0.011(2) -0.003(2) -0.002(2)
C71 0.055(3) 0.035(3) 0.037(2) -0.011(2) -0.003(2) -0.006(3)
C72 0.051(3) 0.043(4) 0.032(2) -0.014(2) 0.000(2) -0.014(3)
C73 0.038(3) 0.045(4) 0.032(2) -0.013(2) 0.003(2) -0.010(2)
C74 0.034(2) 0.030(3) 0.024(2) -0.006(2) -0.0047(18) -0.005(2)
C75 0.055(3) 0.071(4) 0.060(3) -0.041(3) 0.023(3) -0.010(3)
C76 0.080(12) 0.105(13) 0.040(8) -0.041(9) 0.012(9) -0.031(11)
C77 0.058(9) 0.070(12) 0.051(12) -0.029(9) 0.041(8) -0.020(9)
C78 0.062(11) 0.071(10) 0.095(12) -0.070(9) 0.027(9) -0.024(8)
C79 0.079(9) 0.094(10) 0.040(5) -0.028(6) 0.001(6) -0.020(7)
C80 0.064(6) 0.053(8) 0.062(9) -0.031(6) 0.031(5) -0.008(5)
C81 0.061(7) 0.079(8) 0.089(9) -0.065(7) 0.022(6) -0.020(6)
C82 0.035(3) 0.061(4) 0.031(2) -0.011(3) -0.005(2) 0.012(3)
C83 0.065(4) 0.125(8) 0.048(3) -0.022(4) -0.006(3) 0.059(5)
C84 0.048(3) 0.070(5) 0.026(2) -0.006(3) -0.003(2) 0.004(3)
C85 0.053(3) 0.073(5) 0.041(3) -0.010(3) -0.010(3) -0.016(3)
C86 0.029(2) 0.024(3) 0.0217(19) -0.0055(19) 0.0005(17) 0.0052(19)
C87 0.038(3) 0.037(3) 0.025(2) -0.013(2) -0.0013(19) 0.007(2)
C88 0.049(3) 0.041(3) 0.017(2) -0.005(2) 0.0003(19) 0.008(2)
C89 0.050(3) 0.039(3) 0.024(2) -0.003(2) -0.002(2) 0.006(2)
C90 0.049(3) 0.031(3) 0.026(2) -0.007(2) -0.004(2) 0.002(2)
C91 0.034(2) 0.033(3) 0.022(2) -0.004(2) 0.0002(18) 0.005(2)
C92 0.040(3) 0.040(3) 0.039(3) -0.014(2) 0.002(2) 0.008(2)
C93 0.060(4) 0.049(4) 0.076(4) -0.015(3) 0.015(3) 0.022(3)
C94 0.039(3) 0.051(4) 0.060(3) -0.018(3) -0.008(3) 0.010(3)
C95 0.058(4) 0.098(6) 0.052(3) -0.046(4) 0.012(3) 0.001(4)
C96 0.035(3) 0.047(4) 0.047(3) -0.020(3) -0.004(2) -0.004(2)
C97 0.060(4) 0.052(5) 0.091(5) -0.028(4) -0.012(4) -0.009(3)
C98 0.066(5) 0.173(10) 0.043(3) -0.049(5) -0.003(3) -0.041(5)
C99 0.043(3) 0.070(5) 0.102(5) -0.038(4) -0.021(4) 0.016(3)

loop_
_atom_type_symbol
_atom_type_description
_atom_type_scat_dispersion_real
_atom_type_scat_dispersion_imag
_atom_type_scat_source
C C 0.0181 0.0091 'International Tables Vol C Tables 4.2.6.8 and 6.1.1.4'
H H 0.0000 0.0000 'International Tables Vol C Tables 4.2.6.8 and 6.1.1.4'
O O 0.0492 0.0322 'International Tables Vol C Tables 4.2.6.8 and 6.1.1.4'
Si Si 0.2541 0.3302 'International Tables Vol C Tables 4.2.6.8 and 6.1.1.4'

loop_
_exptl_crystal_face_index_h
_exptl_crystal_face_index_k
_exptl_crystal_face_index_l
_exptl_crystal_face_perp_dist
1 -2 -2 0.0572
-1 2 2 0.0415
0 5 -9 0.0325
-2 -1 0 0.0084
2 1 0 0.0194
-1 -2 -2 0.0350
1 2 2 0.0392
0 -1 1 0.0180

loop_
_geom_angle_atom_site_label_1
_geom_angle_atom_site_label_2
_geom_angle_atom_site_label_3
_geom_angle
_geom_angle_site_symmetry_1
_geom_angle_site_symmetry_3
_geom_angle_publ_flag
O1 Si1 C12 110.77(19) . . ?
O2 Si1 O1 105.23(18) . . ?
O2 Si1 C12 113.9(2) . . ?
O3 Si1 O1 110.97(19) . . ?
O3 Si1 O2 112.06(19) . . ?
O3 Si1 C12 104.0(2) . . ?
O4 Si2 C26 112.3(2) . . ?
O5 Si2 O4 113.94(18) . . ?
O5 Si2 O6 109.20(17) . . ?
O5 Si2 C26 104.6(2) . . ?
O6 Si2 O4 106.85(19) . . ?
O6 Si2 C26 110.0(2) . . ?
O7 Si3 C40 109.7(2) . . ?
O8 Si3 O7 109.54(19) . . ?
O8 Si3 C40 108.7(2) . . ?
O9 Si3 O7 112.93(17) . . ?
O9 Si3 O8 107.83(19) . . ?
O9 Si3 C40 108.1(2) . . ?
Si1 O1 H1 109.5 . . ?
C13 O2 Si1 132.9(3) . . ?
C17 O3 Si1 136.0(3) . . ?
Si2 O4 H4 109.5 . . ?
C27 O5 Si2 133.7(3) . . ?
C31 O6 Si2 130.9(3) . . ?
Si3 O7 H7 109.5 . . ?
C41 O8 Si3 135.8(3) . . ?
C45 O9 Si3 133.4(3) . . ?
C2 C1 C6 118.9(4) . . ?
C2 C1 C7 120.9(4) . . ?
C6 C1 C7 120.2(5) . . ?
C1 C2 H2 119.3 . . ?
C1 C2 C3 121.3(4) . . ?
C3 C2 H2 119.3 . . ?
C2 C3 C21 118.8(4) . . ?
C4 C3 C2 118.9(5) . . ?
C4 C3 C21 122.3(4) . . ?
C3 C4 H4A 119.6 . . ?
C5 C4 C3 120.8(4) . . ?
C5 C4 H4A 119.6 . . ?
C4 C5 C6 119.1(4) . . ?
C4 C5 C35 120.8(4) . . ?
C6 C5 C35 120.0(4) . . ?
C1 C6 C5 120.9(5) . . ?
C1 C6 H6 119.6 . . ?
C5 C6 H6 119.6 . . ?
C8 C7 C1 118.9(4) . . ?
C8 C7 C12 119.9(4) . . ?
C12 C7 C1 121.2(4) . . ?
C7 C8 H8 119.3 . . ?
C7 C8 C9 121.3(4) . . ?
C9 C8 H8 119.3 . . ?
C8 C9 H9 120.2 . . ?
C10 C9 C8 119.6(5) . . ?
C10 C9 H9 120.2 . . ?
C9 C10 H10A 120.1 . . ?
C9 C10 C11 119.9(5) . . ?
C11 C10 H10A 120.1 . . ?
C10 C11 H11 119.0 . . ?
C10 C11 C12 121.9(5) . . ?
C12 C11 H11 119.0 . . ?
C7 C12 Si1 124.3(4) . . ?
C11 C12 Si1 118.5(4) . . ?
C11 C12 C7 117.2(4) . . ?
O2 C13 C14 106.3(4) . . ?
O2 C13 C15 110.5(4) . . ?
O2 C13 C16 109.2(5) . . ?
C14 C13 C15 110.8(6) . . ?
C16 C13 C14 110.5(5) . . ?
C16 C13 C15 109.5(5) . . ?
C13 C14 H14A 109.5 . . ?
C13 C14 H14B 109.5 . . ?
C13 C14 H14C 109.5 . . ?
H14A C14 H14B 109.5 . . ?
H14A C14 H14C 109.5 . . ?
H14B C14 H14C 109.5 . . ?
C13 C15 H15A 109.5 . . ?
C13 C15 H15B 109.5 . . ?
C13 C15 H15C 109.5 . . ?
H15A C15 H15B 109.5 . . ?
H15A C15 H15C 109.5 . . ?
H15B C15 H15C 109.5 . . ?
C13 C16 H16A 109.5 . . ?
C13 C16 H16B 109.5 . . ?
C13 C16 H16C 109.5 . . ?
H16A C16 H16B 109.5 . . ?
H16A C16 H16C 109.5 . . ?
H16B C16 H16C 109.5 . . ?
O3 C17 C18 105.5(4) . . ?
O3 C17 C19 111.0(4) . . ?
O3 C17 C20 108.2(4) . . ?
C18 C17 C19 111.1(4) . . ?
C18 C17 C20 110.2(5) . . ?
C19 C17 C20 110.6(5) . . ?
C17 C18 H18A 109.5 . . ?
C17 C18 H18B 109.5 . . ?
C17 C18 H18C 109.5 . . ?
H18A C18 H18B 109.5 . . ?
H18A C18 H18C 109.5 . . ?
H18B C18 H18C 109.5 . . ?
C17 C19 H19A 109.5 . . ?
C17 C19 H19B 109.5 . . ?
C17 C19 H19C 109.5 . . ?
H19A C19 H19B 109.5 . . ?
H19A C19 H19C 109.5 . . ?
H19B C19 H19C 109.5 . . ?
C17 C20 H20A 109.5 . . ?
C17 C20 H20B 109.5 . . ?
C17 C20 H20C 109.5 . . ?
H20A C20 H20B 109.5 . . ?
H20A C20 H20C 109.5 . . ?
H20B C20 H20C 109.5 . . ?
C22 C21 C3 118.1(4) . . ?
C22 C21 C26 120.7(5) . . ?
C26 C21 C3 121.2(5) . . ?
C21 C22 H22 119.5 . . ?
C23 C22 C21 121.0(5) . . ?
C23 C22 H22 119.5 . . ?
C22 C23 H23 120.1 . . ?
C22 C23 C24 119.8(5) . . ?
C24 C23 H23 120.1 . . ?
C23 C24 H24 120.3 . . ?
C25 C24 C23 119.4(5) . . ?
C25 C24 H24 120.3 . . ?
C24 C25 H25 118.8 . . ?
C24 C25 C26 122.4(5) . . ?
C26 C25 H25 118.8 . . ?
C21 C26 Si2 125.5(4) . . ?
C21 C26 C25 116.8(5) . . ?
C25 C26 Si2 117.7(4) . . ?
O5 C27 C28 107.4(4) . . ?
O5 C27 C29 106.7(4) . . ?
O5 C27 C30 110.7(4) . . ?
C28 C27 C30 111.0(5) . . ?
C29 C27 C28 110.5(4) . . ?
C29 C27 C30 110.5(5) . . ?
C27 C28 H28A 109.5 . . ?
C27 C28 H28B 109.5 . . ?
C27 C28 H28C 109.5 . . ?
H28A C28 H28B 109.5 . . ?
H28A C28 H28C 109.5 . . ?
H28B C28 H28C 109.5 . . ?
C27 C29 H29A 109.5 . . ?
C27 C29 H29B 109.5 . . ?
C27 C29 H29C 109.5 . . ?
H29A C29 H29B 109.5 . . ?
H29A C29 H29C 109.5 . . ?
H29B C29 H29C 109.5 . . ?
C27 C30 H30A 109.5 . . ?
C27 C30 H30B 109.5 . . ?
C27 C30 H30C 109.5 . . ?
H30A C30 H30B 109.5 . . ?
H30A C30 H30C 109.5 . . ?
H30B C30 H30C 109.5 . . ?
O6 C31 C32 109.7(5) . . ?
O6 C31 C33 108.9(4) . . ?
O6 C31 C34 105.5(4) . . ?
C32 C31 C33 109.7(5) . . ?
C32 C31 C34 112.3(5) . . ?
C34 C31 C33 110.6(6) . . ?
C31 C32 H32A 109.5 . . ?
C31 C32 H32B 109.5 . . ?
C31 C32 H32C 109.5 . . ?
H32A C32 H32B 109.5 . . ?
H32A C32 H32C 109.5 . . ?
H32B C32 H32C 109.5 . . ?
C31 C33 H33A 109.5 . . ?
C31 C33 H33B 109.5 . . ?
C31 C33 H33C 109.5 . . ?
H33A C33 H33B 109.5 . . ?
H33A C33 H33C 109.5 . . ?
H33B C33 H33C 109.5 . . ?
C31 C34 H34A 109.5 . . ?
C31 C34 H34B 109.5 . . ?
C31 C34 H34C 109.5 . . ?
H34A C34 H34B 109.5 . . ?
H34A C34 H34C 109.5 . . ?
H34B C34 H34C 109.5 . . ?
C36 C35 C5 118.1(5) . . ?
C36 C35 C40 119.9(4) . . ?
C40 C35 C5 122.0(4) . . ?
C35 C36 H36 119.5 . . ?
C37 C36 C35 121.1(5) . . ?
C37 C36 H36 119.5 . . ?
C36 C37 H37 120.0 . . ?
C38 C37 C36 119.9(4) . . ?
C38 C37 H37 120.0 . . ?
C37 C38 H38 120.3 . . ?
C37 C38 C39 119.4(5) . . ?
C39 C38 H38 120.3 . . ?
C38 C39 H39 118.9 . . ?
C38 C39 C40 122.1(5) . . ?
C40 C39 H39 118.9 . . ?
C35 C40 Si3 125.1(3) . . ?
C39 C40 Si3 117.3(4) . . ?
C39 C40 C35 117.5(4) . . ?
O8 C41 C42 108.4(4) . . ?
O8 C41 C43 111.4(5) . . ?
O8 C41 C44 105.2(4) . . ?
C43 C41 C42 110.1(5) . . ?
C44 C41 C42 110.2(5) . . ?
C44 C41 C43 111.5(4) . . ?
C41 C42 H42A 109.5 . . ?
C41 C42 H42B 109.5 . . ?
C41 C42 H42C 109.5 . . ?
H42A C42 H42B 109.5 . . ?
H42A C42 H42C 109.5 . . ?
H42B C42 H42C 109.5 . . ?
C41 C43 H43A 109.5 . . ?
C41 C43 H43B 109.5 . . ?
C41 C43 H43C 109.5 . . ?
H43A C43 H43B 109.5 . . ?
H43A C43 H43C 109.5 . . ?
H43B C43 H43C 109.5 . . ?
C41 C44 H44A 109.5 . . ?
C41 C44 H44B 109.5 . . ?
C41 C44 H44C 109.5 . . ?
H44A C44 H44B 109.5 . . ?
H44A C44 H44C 109.5 . . ?
H44B C44 H44C 109.5 . . ?
O9 C45 C46 108.5(4) . . ?
O9 C45 C47 109.6(4) . . ?
O9 C45 C48 105.2(5) . . ?
C46 C45 C48 110.8(5) . . ?
C47 C45 C46 111.8(5) . . ?
C47 C45 C48 110.7(5) . . ?
C45 C46 H46A 109.5 . . ?
C45 C46 H46B 109.5 . . ?
C45 C46 H46C 109.5 . . ?
H46A C46 H46B 109.5 . . ?
H46A C46 H46C 109.5 . . ?
H46B C46 H46C 109.5 . . ?
C45 C47 H47A 109.5 . . ?
C45 C47 H47B 109.5 . . ?
C45 C47 H47C 109.5 . . ?
H47A C47 H47B 109.5 . . ?
H47A C47 H47C 109.5 . . ?
H47B C47 H47C 109.5 . . ?
C45 C48 H48A 109.5 . . ?
C45 C48 H48B 109.5 . . ?
C45 C48 H48C 109.5 . . ?
H48A C48 H48B 109.5 . . ?
H48A C48 H48C 109.5 . . ?
H48B C48 H48C 109.5 . . ?
O10 Si4 C60 110.00(19) . . ?
O11 Si4 O10 111.2(2) . . ?
O11 Si4 C60 102.9(2) . . ?
O12 Si4 O10 103.91(18) . . ?
O12 Si4 O11 111.99(19) . . ?
O12 Si4 C60 117.0(2) . . ?
O13 Si5 C74 109.7(2) . . ?
O14 Si5 O13 110.59(19) . . ?
O14 Si5 C74 107.9(2) . . ?
O15 Si5 O13 105.34(19) . . ?
O15 Si5 O14 110.48(19) . . ?
O15 Si5 C74 112.9(2) . . ?
O16 Si6 C91 111.8(2) . . ?
O17 Si6 O16 108.03(19) . . ?
O17 Si6 C91 108.7(2) . . ?
O18 Si6 O16 112.04(17) . . ?
O18 Si6 O17 109.68(19) . . ?
O18 Si6 C91 106.6(2) . . ?
Si4 O10 H10 109.5 . . ?
C61 O11 Si4 133.8(3) . . ?
C65 O12 Si4 137.2(3) . . ?
Si5 O13 H13 109.5 . . ?
C75 O14 Si5 132.4(3) . . ?
C82 O15 Si5 134.3(3) . . ?
Si6 O16 H16 109.5 . . ?
C92 O17 Si6 131.7(3) . . ?
C96 O18 Si6 134.0(3) . . ?
C50 C49 C54 119.4(4) . . ?
C50 C49 C55 118.7(4) . . ?
C54 C49 C55 121.9(4) . . ?
C49 C50 H50 119.4 . . ?
C49 C50 C51 121.2(4) . . ?
C51 C50 H50 119.4 . . ?
C50 C51 C69 118.6(4) . . ?
C52 C51 C50 118.3(5) . . ?
C52 C51 C69 123.0(4) . . ?
C51 C52 H52 119.2 . . ?
C51 C52 C53 121.6(4) . . ?
C53 C52 H52 119.2 . . ?
C52 C53 C54 119.2(4) . . ?
C52 C53 C86 120.0(4) . . ?
C54 C53 C86 120.7(4) . . ?
C49 C54 C53 120.1(4) . . ?
C49 C54 H54 119.9 . . ?
C53 C54 H54 119.9 . . ?
C56 C55 C49 119.0(4) . . ?
C56 C55 C60 119.6(4) . . ?
C60 C55 C49 121.3(4) . . ?
C55 C56 H56 119.4 . . ?
C57 C56 C55 121.2(4) . . ?
C57 C56 H56 119.4 . . ?
C56 C57 H57 120.3 . . ?
C58 C57 C56 119.5(5) . . ?
C58 C57 H57 120.3 . . ?
C57 C58 H58 120.2 . . ?
C59 C58 C57 119.7(4) . . ?
C59 C58 H58 120.2 . . ?
C58 C59 H59 118.8 . . ?
C58 C59 C60 122.3(4) . . ?
C60 C59 H59 118.8 . . ?
C55 C60 Si4 123.5(3) . . ?
C59 C60 Si4 118.8(3) . . ?
C59 C60 C55 117.4(4) . . ?
O11 C61 C62 107.8(4) . . ?
O11 C61 C63 105.1(5) . . ?
O11 C61 C64 111.5(4) . . ?
C62 C61 C63 110.7(5) . . ?
C62 C61 C64 110.9(5) . . ?
C64 C61 C63 110.6(5) . . ?
C61 C62 H62A 109.5 . . ?
C61 C62 H62B 109.5 . . ?
C61 C62 H62C 109.5 . . ?
H62A C62 H62B 109.5 . . ?
H62A C62 H62C 109.5 . . ?
H62B C62 H62C 109.5 . . ?
C61 C63 H63A 109.5 . . ?
C61 C63 H63B 109.5 . . ?
C61 C63 H63C 109.5 . . ?
H63A C63 H63B 109.5 . . ?
H63A C63 H63C 109.5 . . ?
H63B C63 H63C 109.5 . . ?
C61 C64 H64A 109.5 . . ?
C61 C64 H64B 109.5 . . ?
C61 C64 H64C 109.5 . . ?
H64A C64 H64B 109.5 . . ?
H64A C64 H64C 109.5 . . ?
H64B C64 H64C 109.5 . . ?
O12 C65 C66 109.7(4) . . ?
O12 C65 C67 110.3(5) . . ?
O12 C65 C68 105.8(4) . . ?
C67 C65 C66 110.5(5) . . ?
C67 C65 C68 109.8(4) . . ?
C68 C65 C66 110.6(6) . . ?
C65 C66 H66A 109.5 . . ?
C65 C66 H66B 109.5 . . ?
C65 C66 H66C 109.5 . . ?
H66A C66 H66B 109.5 . . ?
H66A C66 H66C 109.5 . . ?
H66B C66 H66C 109.5 . . ?
C65 C67 H67A 109.5 . . ?
C65 C67 H67B 109.5 . . ?
C65 C67 H67C 109.5 . . ?
H67A C67 H67B 109.5 . . ?
H67A C67 H67C 109.5 . . ?
H67B C67 H67C 109.5 . . ?
C65 C68 H68A 109.5 . . ?
C65 C68 H68B 109.5 . . ?
C65 C68 H68C 109.5 . . ?
H68A C68 H68B 109.5 . . ?
H68A C68 H68C 109.5 . . ?
H68B C68 H68C 109.5 . . ?
C70 C69 C51 118.1(5) . . ?
C70 C69 C74 120.1(5) . . ?
C74 C69 C51 121.5(5) . . ?
C69 C70 H70 119.8 . . ?
C71 C70 C69 120.4(5) . . ?
C71 C70 H70 119.8 . . ?
C70 C71 H71 120.0 . . ?
C72 C71 C70 120.0(6) . . ?
C72 C71 H71 120.0 . . ?
C71 C72 H72 120.1 . . ?
C71 C72 C73 119.9(5) . . ?
C73 C72 H72 120.1 . . ?
C72 C73 H73 119.0 . . ?
C72 C73 C74 122.0(5) . . ?
C74 C73 H73 119.0 . . ?
C69 C74 Si5 123.1(4) . . ?
C73 C74 Si5 119.4(4) . . ?
C73 C74 C69 117.5(5) . . ?
O14 C75 C76 111.4(13) . . ?
O14 C75 C77 110.3(17) . . ?
O14 C75 C78 98.8(11) . . ?
O14 C75 C79 104.5(8) . . ?
O14 C75 C80 102.0(9) . . ?
O14 C75 C81 118.3(8) . . ?
C76 C75 C77 112.7(11) . . ?
C76 C75 C78 112.6(10) . . ?
C77 C75 C78 110.2(12) . . ?
C80 C75 C79 110.9(7) . . ?
C81 C75 C79 110.4(7) . . ?
C81 C75 C80 110.4(8) . . ?
C75 C76 H76A 109.5 . . ?
C75 C76 H76B 109.5 . . ?
C75 C76 H76C 109.5 . . ?
H76A C76 H76B 109.5 . . ?
H76A C76 H76C 109.5 . . ?
H76B C76 H76C 109.5 . . ?
C75 C77 H77A 109.5 . . ?
C75 C77 H77B 109.5 . . ?
C75 C77 H77C 109.5 . . ?
H77A C77 H77B 109.5 . . ?
H77A C77 H77C 109.5 . . ?
H77B C77 H77C 109.5 . . ?
C75 C78 H78A 109.5 . . ?
C75 C78 H78B 109.5 . . ?
C75 C78 H78C 109.5 . . ?
H78A C78 H78B 109.5 . . ?
H78A C78 H78C 109.5 . . ?
H78B C78 H78C 109.5 . . ?
C75 C79 H79A 109.5 . . ?
C75 C79 H79B 109.5 . . ?
C75 C79 H79C 109.5 . . ?
H79A C79 H79B 109.5 . . ?
H79A C79 H79C 109.5 . . ?
H79B C79 H79C 109.5 . . ?
C75 C80 H80A 109.5 . . ?
C75 C80 H80B 109.5 . . ?
C75 C80 H80C 109.5 . . ?
H80A C80 H80B 109.5 . . ?
H80A C80 H80C 109.5 . . ?
H80B C80 H80C 109.5 . . ?
C75 C81 H81A 109.5 . . ?
C75 C81 H81B 109.5 . . ?
C75 C81 H81C 109.5 . . ?
H81A C81 H81B 109.5 . . ?
H81A C81 H81C 109.5 . . ?
H81B C81 H81C 109.5 . . ?
O15 C82 C83 108.9(5) . . ?
O15 C82 C84 105.1(4) . . ?
O15 C82 C85 109.8(4) . . ?
C83 C82 C84 110.4(5) . . ?
C83 C82 C85 112.4(6) . . ?
C84 C82 C85 110.0(5) . . ?
C82 C83 H83A 109.5 . . ?
C82 C83 H83B 109.5 . . ?
C82 C83 H83C 109.5 . . ?
H83A C83 H83B 109.5 . . ?
H83A C83 H83C 109.5 . . ?
H83B C83 H83C 109.5 . . ?
C82 C84 H84A 109.5 . . ?
C82 C84 H84B 109.5 . . ?
C82 C84 H84C 109.5 . . ?
H84A C84 H84B 109.5 . . ?
H84A C84 H84C 109.5 . . ?
H84B C84 H84C 109.5 . . ?
C82 C85 H85A 109.5 . . ?
C82 C85 H85B 109.5 . . ?
C82 C85 H85C 109.5 . . ?
H85A C85 H85B 109.5 . . ?
H85A C85 H85C 109.5 . . ?
H85B C85 H85C 109.5 . . ?
C87 C86 C53 116.6(4) . . ?
C91 C86 C53 122.3(4) . . ?
C91 C86 C87 121.0(4) . . ?
C86 C87 H87 120.5 . . ?
C88 C87 C86 119.1(5) . . ?
C88 C87 H87 120.5 . . ?
C87 C88 H88 119.7 . . ?
C89 C88 C87 120.5(5) . . ?
C89 C88 H88 119.7 . . ?
C88 C89 H89 120.0 . . ?
C88 C89 C90 119.9(5) . . ?
C90 C89 H89 120.0 . . ?
C89 C90 H90 119.6 . . ?
C89 C90 C91 120.8(5) . . ?
C91 C90 H90 119.6 . . ?
C86 C91 Si6 125.4(3) . . ?
C86 C91 C90 118.7(4) . . ?
C90 C91 Si6 115.9(4) . . ?
O17 C92 C93 105.4(4) . . ?
O17 C92 C94 111.6(5) . . ?
O17 C92 C95 106.9(4) . . ?
C93 C92 C94 110.6(5) . . ?
C95 C92 C93 111.8(6) . . ?
C95 C92 C94 110.4(5) . . ?
C92 C93 H93A 109.5 . . ?
C92 C93 H93B 109.5 . . ?
C92 C93 H93C 109.5 . . ?
H93A C93 H93B 109.5 . . ?
H93A C93 H93C 109.5 . . ?
H93B C93 H93C 109.5 . . ?
C92 C94 H94A 109.5 . . ?
C92 C94 H94B 109.5 . . ?
C92 C94 H94C 109.5 . . ?
H94A C94 H94B 109.5 . . ?
H94A C94 H94C 109.5 . . ?
H94B C94 H94C 109.5 . . ?
C92 C95 H95A 109.5 . . ?
C92 C95 H95B 109.5 . . ?
C92 C95 H95C 109.5 . . ?
H95A C95 H95B 109.5 . . ?
H95A C95 H95C 109.5 . . ?
H95B C95 H95C 109.5 . . ?
O18 C96 C97 106.9(4) . . ?
O18 C96 C98 111.2(5) . . ?
O18 C96 C99 105.4(5) . . ?
C98 C96 C97 111.5(6) . . ?
C98 C96 C99 112.0(6) . . ?
C99 C96 C97 109.6(5) . . ?
C96 C97 H97A 109.5 . . ?
C96 C97 H97B 109.5 . . ?
C96 C97 H97C 109.5 . . ?
H97A C97 H97B 109.5 . . ?
H97A C97 H97C 109.5 . . ?
H97B C97 H97C 109.5 . . ?
C96 C98 H98A 109.5 . . ?
C96 C98 H98B 109.5 . . ?
C96 C98 H98C 109.5 . . ?
H98A C98 H98B 109.5 . . ?
H98A C98 H98C 109.5 . . ?
H98B C98 H98C 109.5 . . ?
C96 C99 H99A 109.5 . . ?
C96 C99 H99B 109.5 . . ?
C96 C99 H99C 109.5 . . ?
H99A C99 H99B 109.5 . . ?
H99A C99 H99C 109.5 . . ?
H99B C99 H99C 109.5 . . ?

loop_
_geom_bond_atom_site_label_1
_geom_bond_atom_site_label_2
_geom_bond_distance
_geom_bond_site_symmetry_2
_geom_bond_publ_flag
Si1 O1 1.641(3) . ?
Si1 O2 1.631(4) . ?
Si1 O3 1.620(3) . ?
Si1 C12 1.867(5) . ?
Si2 O4 1.639(4) . ?
Si2 O5 1.621(3) . ?
Si2 O6 1.627(3) . ?
Si2 C26 1.861(5) . ?
Si3 O7 1.643(3) . ?
Si3 O8 1.631(4) . ?
Si3 O9 1.620(3) . ?
Si3 C40 1.865(5) . ?
O1 H1 0.8400 . ?
O2 C13 1.430(6) . ?
O3 C17 1.442(6) . ?
O4 H4 0.8400 . ?
O5 C27 1.437(6) . ?
O6 C31 1.461(6) . ?
O7 H7 0.8400 . ?
O8 C41 1.428(6) . ?
O9 C45 1.441(6) . ?
C1 C2 1.383(7) . ?
C1 C6 1.393(7) . ?
C1 C7 1.489(6) . ?
C2 H2 0.9500 . ?
C2 C3 1.398(6) . ?
C3 C4 1.392(7) . ?
C3 C21 1.499(7) . ?
C4 H4A 0.9500 . ?
C4 C5 1.391(7) . ?
C5 C6 1.397(6) . ?
C5 C35 1.498(6) . ?
C6 H6 0.9500 . ?
C7 C8 1.389(7) . ?
C7 C12 1.418(7) . ?
C8 H8 0.9500 . ?
C8 C9 1.402(7) . ?
C9 H9 0.9500 . ?
C9 C10 1.371(7) . ?
C10 H10A 0.9500 . ?
C10 C11 1.395(8) . ?
C11 H11 0.9500 . ?
C11 C12 1.413(7) . ?
C13 C14 1.518(8) . ?
C13 C15 1.531(8) . ?
C13 C16 1.516(7) . ?
C14 H14A 0.9800 . ?
C14 H14B 0.9800 . ?
C14 H14C 0.9800 . ?
C15 H15A 0.9800 . ?
C15 H15B 0.9800 . ?
C15 H15C 0.9800 . ?
C16 H16A 0.9800 . ?
C16 H16B 0.9800 . ?
C16 H16C 0.9800 . ?
C17 C18 1.522(6) . ?
C17 C19 1.523(7) . ?
C17 C20 1.530(8) . ?
C18 H18A 0.9800 . ?
C18 H18B 0.9800 . ?
C18 H18C 0.9800 . ?
C19 H19A 0.9800 . ?
C19 H19B 0.9800 . ?
C19 H19C 0.9800 . ?
C20 H20A 0.9800 . ?
C20 H20B 0.9800 . ?
C20 H20C 0.9800 . ?
C21 C22 1.387(7) . ?
C21 C26 1.408(7) . ?
C22 H22 0.9500 . ?
C22 C23 1.387(7) . ?
C23 H23 0.9500 . ?
C23 C24 1.393(8) . ?
C24 H24 0.9500 . ?
C24 C25 1.376(8) . ?
C25 H25 0.9500 . ?
C25 C26 1.419(7) . ?
C27 C28 1.515(7) . ?
C27 C29 1.510(7) . ?
C27 C30 1.520(8) . ?
C28 H28A 0.9800 . ?
C28 H28B 0.9800 . ?
C28 H28C 0.9800 . ?
C29 H29A 0.9800 . ?
C29 H29B 0.9800 . ?
C29 H29C 0.9800 . ?
C30 H30A 0.9800 . ?
C30 H30B 0.9800 . ?
C30 H30C 0.9800 . ?
C31 C32 1.501(8) . ?
C31 C33 1.536(9) . ?
C31 C34 1.506(8) . ?
C32 H32A 0.9800 . ?
C32 H32B 0.9800 . ?
C32 H32C 0.9800 . ?
C33 H33A 0.9800 . ?
C33 H33B 0.9800 . ?
C33 H33C 0.9800 . ?
C34 H34A 0.9800 . ?
C34 H34B 0.9800 . ?
C34 H34C 0.9800 . ?
C35 C36 1.392(6) . ?
C35 C40 1.411(7) . ?
C36 H36 0.9500 . ?
C36 C37 1.386(7) . ?
C37 H37 0.9500 . ?
C37 C38 1.379(8) . ?
C38 H38 0.9500 . ?
C38 C39 1.390(7) . ?
C39 H39 0.9500 . ?
C39 C40 1.401(7) . ?
C41 C42 1.521(7) . ?
C41 C43 1.519(8) . ?
C41 C44 1.509(7) . ?
C42 H42A 0.9800 . ?
C42 H42B 0.9800 . ?
C42 H42C 0.9800 . ?
C43 H43A 0.9800 . ?
C43 H43B 0.9800 . ?
C43 H43C 0.9800 . ?
C44 H44A 0.9800 . ?
C44 H44B 0.9800 . ?
C44 H44C 0.9800 . ?
C45 C46 1.519(8) . ?
C45 C47 1.518(7) . ?
C45 C48 1.532(8) . ?
C46 H46A 0.9800 . ?
C46 H46B 0.9800 . ?
C46 H46C 0.9800 . ?
C47 H47A 0.9800 . ?
C47 H47B 0.9800 . ?
C47 H47C 0.9800 . ?
C48 H48A 0.9800 . ?
C48 H48B 0.9800 . ?
C48 H48C 0.9800 . ?
Si4 O10 1.642(3) . ?
Si4 O11 1.620(3) . ?
Si4 O12 1.619(4) . ?
Si4 C60 1.878(5) . ?
Si5 O13 1.634(4) . ?
Si5 O14 1.625(4) . ?
Si5 O15 1.620(3) . ?
Si5 C74 1.866(5) . ?
Si6 O16 1.632(3) . ?
Si6 O17 1.629(4) . ?
Si6 O18 1.621(3) . ?
Si6 C91 1.875(5) . ?
O10 H10 0.8400 . ?
O11 C61 1.447(7) . ?
O12 C65 1.438(6) . ?
O13 H13 0.8400 . ?
O14 C75 1.422(7) . ?
O15 C82 1.440(6) . ?
O16 H16 0.8400 . ?
O17 C92 1.444(6) . ?
O18 C96 1.437(6) . ?
C49 C50 1.388(7) . ?
C49 C54 1.397(6) . ?
C49 C55 1.497(6) . ?
C50 H50 0.9500 . ?
C50 C51 1.399(6) . ?
C51 C52 1.388(6) . ?
C51 C69 1.488(7) . ?
C52 H52 0.9500 . ?
C52 C53 1.389(7) . ?
C53 C54 1.398(6) . ?
C53 C86 1.502(6) . ?
C54 H54 0.9500 . ?
C55 C56 1.392(7) . ?
C55 C60 1.416(7) . ?
C56 H56 0.9500 . ?
C56 C57 1.385(7) . ?
C57 H57 0.9500 . ?
C57 C58 1.383(7) . ?
C58 H58 0.9500 . ?
C58 C59 1.379(7) . ?
C59 H59 0.9500 . ?
C59 C60 1.396(6) . ?
C61 C62 1.511(9) . ?
C61 C63 1.528(7) . ?
C61 C64 1.517(8) . ?
C62 H62A 0.9800 . ?
C62 H62B 0.9800 . ?
C62 H62C 0.9800 . ?
C63 H63A 0.9800 . ?
C63 H63B 0.9800 . ?
C63 H63C 0.9800 . ?
C64 H64A 0.9800 . ?
C64 H64B 0.9800 . ?
C64 H64C 0.9800 . ?
C65 C66 1.531(8) . ?
C65 C67 1.514(7) . ?
C65 C68 1.528(8) . ?
C66 H66A 0.9800 . ?
C66 H66B 0.9800 . ?
C66 H66C 0.9800 . ?
C67 H67A 0.9800 . ?
C67 H67B 0.9800 . ?
C67 H67C 0.9800 . ?
C68 H68A 0.9800 . ?
C68 H68B 0.9800 . ?
C68 H68C 0.9800 . ?
C69 C70 1.402(7) . ?
C69 C74 1.410(7) . ?
C70 H70 0.9500 . ?
C70 C71 1.397(7) . ?
C71 H71 0.9500 . ?
C71 C72 1.374(8) . ?
C72 H72 0.9500 . ?
C72 C73 1.386(8) . ?
C73 H73 0.9500 . ?
C73 C74 1.408(7) . ?
C75 C76 1.532(13) . ?
C75 C77 1.547(13) . ?
C75 C78 1.561(13) . ?
C75 C79 1.552(10) . ?
C75 C80 1.538(10) . ?
C75 C81 1.515(10) . ?
C76 H76A 0.9800 . ?
C76 H76B 0.9800 . ?
C76 H76C 0.9800 . ?
C77 H77A 0.9800 . ?
C77 H77B 0.9800 . ?
C77 H77C 0.9800 . ?
C78 H78A 0.9800 . ?
C78 H78B 0.9800 . ?
C78 H78C 0.9800 . ?
C79 H79A 0.9800 . ?
C79 H79B 0.9800 . ?
C79 H79C 0.9800 . ?
C80 H80A 0.9800 . ?
C80 H80B 0.9800 . ?
C80 H80C 0.9800 . ?
C81 H81A 0.9800 . ?
C81 H81B 0.9800 . ?
C81 H81C 0.9800 . ?
C82 C83 1.501(8) . ?
C82 C84 1.529(7) . ?
C82 C85 1.537(9) . ?
C83 H83A 0.9800 . ?
C83 H83B 0.9800 . ?
C83 H83C 0.9800 . ?
C84 H84A 0.9800 . ?
C84 H84B 0.9800 . ?
C84 H84C 0.9800 . ?
C85 H85A 0.9800 . ?
C85 H85B 0.9800 . ?
C85 H85C 0.9800 . ?
C86 C87 1.410(6) . ?
C86 C91 1.381(7) . ?
C87 H87 0.9500 . ?
C87 C88 1.397(7) . ?
C88 H88 0.9500 . ?
C88 C89 1.384(8) . ?
C89 H89 0.9500 . ?
C89 C90 1.387(7) . ?
C90 H90 0.9500 . ?
C90 C91 1.412(7) . ?
C92 C93 1.520(8) . ?
C92 C94 1.533(8) . ?
C92 C95 1.509(7) . ?
C93 H93A 0.9800 . ?
C93 H93B 0.9800 . ?
C93 H93C 0.9800 . ?
C94 H94A 0.9800 . ?
C94 H94B 0.9800 . ?
C94 H94C 0.9800 . ?
C95 H95A 0.9800 . ?
C95 H95B 0.9800 . ?
C95 H95C 0.9800 . ?
C96 C97 1.526(9) . ?
C96 C98 1.486(8) . ?
C96 C99 1.514(8) . ?
C97 H97A 0.9800 . ?
C97 H97B 0.9800 . ?
C97 H97C 0.9800 . ?
C98 H98A 0.9800 . ?
C98 H98B 0.9800 . ?
C98 H98C 0.9800 . ?
C99 H99A 0.9800 . ?
C99 H99B 0.9800 . ?
C99 H99C 0.9800 . ?

loop_
_geom_hbond_atom_site_label_D
_geom_hbond_atom_site_label_H
_geom_hbond_atom_site_label_A
_geom_hbond_distance_DH
_geom_hbond_distance_HA
_geom_hbond_distance_DA
_geom_hbond_angle_DHA
_geom_hbond_site_symmetry_A
_geom_hbond_publ_flag
O1 H1 O4 0.84 2.05 2.793(4) 146.6 . yes
O4 H4 O7 0.84 2.30 2.865(5) 124.8 . yes
O7 H7 O1 0.84 2.12 2.848(4) 145.0 . yes
O10 H10 O13 0.84 2.02 2.753(4) 146.2 . yes
O13 H13 O16 0.84 2.06 2.743(5) 137.4 . yes
O16 H16 O10 0.84 2.16 2.814(4) 134.8 . yes

loop_
_geom_torsion_atom_site_label_1
_geom_torsion_atom_site_label_2
_geom_torsion_atom_site_label_3
_geom_torsion_atom_site_label_4
_geom_torsion
_geom_torsion_site_symmetry_1
_geom_torsion_site_symmetry_2
_geom_torsion_site_symmetry_3
_geom_torsion_site_symmetry_4
_geom_torsion_publ_flag
Si1 O2 C13 C14 -157.7(4) . . . . ?
Si1 O2 C13 C15 -37.5(7) . . . . ?
Si1 O2 C13 C16 83.1(5) . . . . ?
Si1 O3 C17 C18 154.4(4) . . . . ?
Si1 O3 C17 C19 34.0(7) . . . . ?
Si1 O3 C17 C20 -87.6(6) . . . . ?
Si2 O5 C27 C28 97.8(5) . . . . ?
Si2 O5 C27 C29 -143.7(4) . . . . ?
Si2 O5 C27 C30 -23.5(7) . . . . ?
Si2 O6 C31 C32 -47.0(7) . . . . ?
Si2 O6 C31 C33 73.1(6) . . . . ?
Si2 O6 C31 C34 -168.2(5) . . . . ?
Si3 O8 C41 C42 84.0(6) . . . . ?
Si3 O8 C41 C43 -37.2(6) . . . . ?
Si3 O8 C41 C44 -158.2(4) . . . . ?
Si3 O9 C45 C46 -74.5(5) . . . . ?
Si3 O9 C45 C47 47.9(7) . . . . ?
Si3 O9 C45 C48 167.0(4) . . . . ?
O1 Si1 O2 C13 -173.7(4) . . . . ?
O1 Si1 O3 C17 28.2(6) . . . . ?
O1 Si1 C12 C7 -45.5(5) . . . . ?
O1 Si1 C12 C11 133.2(4) . . . . ?
O2 Si1 O3 C17 -89.1(5) . . . . ?
O2 Si1 C12 C7 72.9(5) . . . . ?
O2 Si1 C12 C11 -108.4(4) . . . . ?
O3 Si1 O2 C13 -53.0(5) . . . . ?
O3 Si1 C12 C7 -164.8(4) . . . . ?
O3 Si1 C12 C11 13.9(5) . . . . ?
O4 Si2 O5 C27 -48.3(5) . . . . ?
O4 Si2 O6 C31 -32.1(5) . . . . ?
O4 Si2 C26 C21 -32.2(4) . . . . ?
O4 Si2 C26 C25 147.9(3) . . . . ?
O5 Si2 O6 C31 -155.8(5) . . . . ?
O5 Si2 C26 C21 91.9(4) . . . . ?
O5 Si2 C26 C25 -88.0(4) . . . . ?
O6 Si2 O5 C27 71.1(5) . . . . ?
O6 Si2 C26 C21 -151.0(4) . . . . ?
O6 Si2 C26 C25 29.1(4) . . . . ?
O7 Si3 O8 C41 -32.3(5) . . . . ?
O7 Si3 O9 C45 -75.9(5) . . . . ?
O7 Si3 C40 C35 -39.2(5) . . . . ?
O7 Si3 C40 C39 136.6(4) . . . . ?
O8 Si3 O9 C45 45.3(5) . . . . ?
O8 Si3 C40 C35 -159.0(4) . . . . ?
O8 Si3 C40 C39 16.9(4) . . . . ?
O9 Si3 O8 C41 -155.5(4) . . . . ?
O9 Si3 C40 C35 84.3(4) . . . . ?
O9 Si3 C40 C39 -99.8(4) . . . . ?
C1 C2 C3 C4 2.2(7) . . . . ?
C1 C2 C3 C21 -175.7(4) . . . . ?
C1 C7 C8 C9 -179.6(5) . . . . ?
C1 C7 C12 Si1 0.9(7) . . . . ?
C1 C7 C12 C11 -177.8(5) . . . . ?
C2 C1 C6 C5 3.3(7) . . . . ?
C2 C1 C7 C8 120.5(5) . . . . ?
C2 C1 C7 C12 -62.1(7) . . . . ?
C2 C3 C4 C5 -0.6(7) . . . . ?
C2 C3 C21 C22 -61.8(6) . . . . ?
C2 C3 C21 C26 115.1(5) . . . . ?
C3 C4 C5 C6 0.3(7) . . . . ?
C3 C4 C5 C35 -178.6(4) . . . . ?
C3 C21 C22 C23 178.1(4) . . . . ?
C3 C21 C26 Si2 2.3(6) . . . . ?
C3 C21 C26 C25 -177.8(4) . . . . ?
C4 C3 C21 C22 120.4(5) . . . . ?
C4 C3 C21 C26 -62.7(6) . . . . ?
C4 C5 C6 C1 -1.7(7) . . . . ?
C4 C5 C35 C36 -51.8(6) . . . . ?
C4 C5 C35 C40 127.7(5) . . . . ?
C5 C35 C36 C37 -178.9(4) . . . . ?
C5 C35 C40 Si3 -6.7(6) . . . . ?
C5 C35 C40 C39 177.4(4) . . . . ?
C6 C1 C2 C3 -3.6(7) . . . . ?
C6 C1 C7 C8 -58.8(7) . . . . ?
C6 C1 C7 C12 118.6(5) . . . . ?
C6 C5 C35 C36 129.3(5) . . . . ?
C6 C5 C35 C40 -51.2(6) . . . . ?
C7 C1 C2 C3 177.1(4) . . . . ?
C7 C1 C6 C5 -177.4(4) . . . . ?
C7 C8 C9 C10 -2.8(9) . . . . ?
C8 C7 C12 Si1 178.3(4) . . . . ?
C8 C7 C12 C11 -0.4(8) . . . . ?
C8 C9 C10 C11 0.2(9) . . . . ?
C9 C10 C11 C12 2.4(10) . . . . ?
C10 C11 C12 Si1 179.0(5) . . . . ?
C10 C11 C12 C7 -2.3(9) . . . . ?
C12 Si1 O2 C13 64.7(5) . . . . ?
C12 Si1 O3 C17 147.4(5) . . . . ?
C12 C7 C8 C9 2.9(8) . . . . ?
C21 C3 C4 C5 177.2(4) . . . . ?
C21 C22 C23 C24 -0.5(7) . . . . ?
C22 C21 C26 Si2 179.2(3) . . . . ?
C22 C21 C26 C25 -0.9(6) . . . . ?
C22 C23 C24 C25 -0.4(7) . . . . ?
C23 C24 C25 C26 0.6(7) . . . . ?
C24 C25 C26 Si2 180.0(4) . . . . ?
C24 C25 C26 C21 0.1(7) . . . . ?
C26 Si2 O5 C27 -171.3(4) . . . . ?
C26 Si2 O6 C31 90.0(5) . . . . ?
C26 C21 C22 C23 1.2(6) . . . . ?
C35 C5 C6 C1 177.3(4) . . . . ?
C35 C36 C37 C38 0.8(7) . . . . ?
C36 C35 C40 Si3 172.8(4) . . . . ?
C36 C35 C40 C39 -3.1(7) . . . . ?
C36 C37 C38 C39 -1.6(8) . . . . ?
C37 C38 C39 C40 -0.1(8) . . . . ?
C38 C39 C40 Si3 -173.8(4) . . . . ?
C38 C39 C40 C35 2.4(7) . . . . ?
C40 Si3 O8 C41 87.5(4) . . . . ?
C40 Si3 O9 C45 162.6(4) . . . . ?
C40 C35 C36 C37 1.6(7) . . . . ?
Si4 O11 C61 C62 86.0(6) . . . . ?
Si4 O11 C61 C63 -155.9(4) . . . . ?
Si4 O11 C61 C64 -36.0(7) . . . . ?
Si4 O12 C65 C66 63.1(7) . . . . ?
Si4 O12 C65 C67 -58.9(6) . . . . ?
Si4 O12 C65 C68 -177.6(4) . . . . ?
Si5 O14 C75 C76 54.0(15) . . . . ?
Si5 O14 C75 C77 179.9(12) . . . . ?
Si5 O14 C75 C78 -64.6(12) . . . . ?
Si5 O14 C75 C79 78.2(9) . . . . ?
Si5 O14 C75 C80 -166.3(8) . . . . ?
Si5 O14 C75 C81 -45.0(11) . . . . ?
Si5 O15 C82 C83 -81.8(7) . . . . ?
Si5 O15 C82 C84 160.0(4) . . . . ?
Si5 O15 C82 C85 41.7(6) . . . . ?
Si6 O17 C92 C93 151.7(4) . . . . ?
Si6 O17 C92 C94 31.6(6) . . . . ?
Si6 O17 C92 C95 -89.2(6) . . . . ?
Si6 O18 C96 C97 82.0(6) . . . . ?
Si6 O18 C96 C98 -39.9(8) . . . . ?
Si6 O18 C96 C99 -161.5(4) . . . . ?
O10 Si4 O11 C61 -27.6(5) . . . . ?
O10 Si4 O12 C65 172.9(4) . . . . ?
O10 Si4 C60 C55 35.2(5) . . . . ?
O10 Si4 C60 C59 -138.9(4) . . . . ?
O11 Si4 O12 C65 52.8(5) . . . . ?
O11 Si4 C60 C55 153.7(5) . . . . ?
O11 Si4 C60 C59 -20.3(5) . . . . ?
O12 Si4 O11 C61 88.1(5) . . . . ?
O12 Si4 C60 C55 -83.1(5) . . . . ?
O12 Si4 C60 C59 102.9(5) . . . . ?
O13 Si5 O14 C75 4.2(6) . . . . ?
O13 Si5 O15 C82 172.2(5) . . . . ?
O13 Si5 C74 C69 42.3(4) . . . . ?
O13 Si5 C74 C73 -134.5(3) . . . . ?
O14 Si5 O15 C82 52.7(5) . . . . ?
O14 Si5 C74 C69 162.8(3) . . . . ?
O14 Si5 C74 C73 -14.0(4) . . . . ?
O15 Si5 O14 C75 120.4(5) . . . . ?
O15 Si5 C74 C69 -74.8(4) . . . . ?
O15 Si5 C74 C73 108.4(4) . . . . ?
O16 Si6 O17 C92 34.7(4) . . . . ?
O16 Si6 O18 C96 70.0(5) . . . . ?
O16 Si6 C91 C86 36.7(5) . . . . ?
O16 Si6 C91 C90 -141.2(4) . . . . ?
O17 Si6 O18 C96 -50.0(5) . . . . ?
O17 Si6 C91 C86 155.8(4) . . . . ?
O17 Si6 C91 C90 -22.1(4) . . . . ?
O18 Si6 O17 C92 157.1(4) . . . . ?
O18 Si6 C91 C86 -86.0(4) . . . . ?
O18 Si6 C91 C90 96.0(4) . . . . ?
C49 C50 C51 C52 -3.0(7) . . . . ?
C49 C50 C51 C69 172.9(4) . . . . ?
C49 C55 C56 C57 171.1(5) . . . . ?
C49 C55 C60 Si4 14.5(7) . . . . ?
C49 C55 C60 C59 -171.4(5) . . . . ?
C50 C49 C54 C53 -1.6(7) . . . . ?
C50 C49 C55 C56 -125.8(5) . . . . ?
C50 C49 C55 C60 50.4(7) . . . . ?
C50 C51 C52 C53 2.0(7) . . . . ?
C50 C51 C69 C70 59.3(6) . . . . ?
C50 C51 C69 C74 -115.7(5) . . . . ?
C51 C52 C53 C54 -0.8(7) . . . . ?
C51 C52 C53 C86 176.0(4) . . . . ?
C51 C69 C70 C71 -175.9(4) . . . . ?
C51 C69 C74 Si5 -1.9(6) . . . . ?
C51 C69 C74 C73 175.0(4) . . . . ?
C52 C51 C69 C70 -125.0(5) . . . . ?
C52 C51 C69 C74 60.0(6) . . . . ?
C52 C53 C54 C49 0.6(7) . . . . ?
C52 C53 C86 C87 55.0(6) . . . . ?
C52 C53 C86 C91 -121.6(5) . . . . ?
C53 C86 C87 C88 -178.8(4) . . . . ?
C53 C86 C91 Si6 1.2(7) . . . . ?
C53 C86 C91 C90 179.1(4) . . . . ?
C54 C49 C50 C51 2.8(7) . . . . ?
C54 C49 C55 C56 53.4(7) . . . . ?
C54 C49 C55 C60 -130.4(5) . . . . ?
C54 C53 C86 C87 -128.2(5) . . . . ?
C54 C53 C86 C91 55.2(6) . . . . ?
C55 C49 C50 C51 -178.0(4) . . . . ?
C55 C49 C54 C53 179.3(4) . . . . ?
C55 C56 C57 C58 0.9(9) . . . . ?
C56 C55 C60 Si4 -169.3(4) . . . . ?
C56 C55 C60 C59 4.8(8) . . . . ?
C56 C57 C58 C59 3.6(9) . . . . ?
C57 C58 C59 C60 -3.9(10) . . . . ?
C58 C59 C60 Si4 174.1(5) . . . . ?
C58 C59 C60 C55 -0.3(9) . . . . ?
C60 Si4 O11 C61 -145.3(5) . . . . ?
C60 Si4 O12 C65 -65.7(5) . . . . ?
C60 C55 C56 C57 -5.2(8) . . . . ?
C69 C51 C52 C53 -173.7(4) . . . . ?
C69 C70 C71 C72 1.1(7) . . . . ?
C70 C69 C74 Si5 -176.8(3) . . . . ?
C70 C69 C74 C73 0.0(6) . . . . ?
C70 C71 C72 C73 -0.5(7) . . . . ?
C71 C72 C73 C74 -0.4(7) . . . . ?
C72 C73 C74 Si5 177.5(4) . . . . ?
C72 C73 C74 C69 0.6(7) . . . . ?
C74 Si5 O14 C75 -115.7(5) . . . . ?
C74 Si5 O15 C82 -68.2(5) . . . . ?
C74 C69 C70 C71 -0.8(7) . . . . ?
C86 C53 C54 C49 -176.2(4) . . . . ?
C86 C87 C88 C89 0.4(7) . . . . ?
C87 C86 C91 Si6 -175.3(4) . . . . ?
C87 C86 C91 C90 2.6(7) . . . . ?
C87 C88 C89 C90 0.8(8) . . . . ?
C88 C89 C90 C91 -0.3(8) . . . . ?
C89 C90 C91 Si6 176.7(4) . . . . ?
C89 C90 C91 C86 -1.4(8) . . . . ?
C91 Si6 O17 C92 -86.7(4) . . . . ?
C91 Si6 O18 C96 -167.5(5) . . . . ?
C91 C86 C87 C88 -2.1(7) . . . . ?

loop_
_exptl_oxdiff_crystal_face_indexfrac_h
_exptl_oxdiff_crystal_face_indexfrac_k
_exptl_oxdiff_crystal_face_indexfrac_l
_exptl_oxdiff_crystal_face_x
_exptl_oxdiff_crystal_face_y
_exptl_oxdiff_crystal_face_z
1.0000 -2.0000 -2.0000 0.1324 -0.1631 -0.0562
-1.0000 2.0000 2.0000 -0.1324 0.1631 0.0562
-0.2493 4.8848 -9.4764 -0.0611 0.1100 -0.9920
-2.0000 -1.0000 0.0001 -0.2176 -0.0911 0.0581
2.0000 1.0000 -0.0001 0.2176 0.0911 -0.0581
-1.0000 -2.0000 -2.0000 -0.0938 -0.1883 -0.0498
1.0000 2.0000 2.0000 0.0938 0.1883 0.0498
0.0000 -1.0000 1.0001 0.0077 -0.0438 0.1298
